data_4510168
loop_
_publ_author_name
'Kennedy, Robert D.'
'Clingerman, Daniel J.'
'Morris, William'
'Wilmer, Christopher E.'
'Sarjeant, Amy A.'
'Stern, Charlotte L.'
'O&#x2019;Keeffe, Michael'
'Snurr, Randall Q.'
'Hupp, Joseph T.'
'Farha, Omar K.'
'Mirkin, Chad A.'

_publ_section_title
;
 Metallacarborane-Based Metal--Organic Framework with a Complex Topology
;
_journal_issue 3
_journal_name_full 'Crystal Growth &amp; Design'
_journal_page_first 1324
_journal_paper_doi 10.1021/cg401817g
_journal_volume 14
_journal_year 2014
_chemical_formula_moiety 'C66 H98 B36 Co2 Cs2 O23, 6(C3 H6 O)'
_chemical_formula_sum 'C84 H134 B36 Co2 Cs2 O29'
_chemical_formula_weight 2380.75
_chemical_name_systematic
; 
 ? 
;
_space_group_IT_number 2
_symmetry_cell_setting triclinic
_symmetry_space_group_name_Hall '-P 1'
_symmetry_space_group_name_H-M 'P -1'
_atom_sites_solution_hydrogens geom
_atom_sites_solution_primary direct
_atom_sites_solution_secondary difmap
_audit_creation_method SHELXL-97
_cell_angle_alpha 82.240(2)
_cell_angle_beta 76.013(2)
_cell_angle_gamma 76.535(2)
_cell_formula_units_Z 1
_cell_length_a 10.7991(5)
_cell_length_b 13.1642(6)
_cell_length_c 21.7471(9)
_cell_measurement_reflns_used 9926
_cell_measurement_temperature 100(2)
_cell_measurement_theta_max 67.10
_cell_measurement_theta_min 3.46
_cell_volume 2907.3(2)
_computing_cell_refinement 'Bruker SAINT'
_computing_data_collection 'Bruker APEX2'
_computing_data_reduction 'Bruker SAINT'
_computing_molecular_graphics 'Bruker SHELXTL'
_computing_publication_material 'Bruker SHELXTL'
_computing_structure_refinement 'SHELXL-97 (Sheldrick, 2008)'
_computing_structure_solution 'SHELXS-97 (Sheldrick, 2008)'
_diffrn_ambient_temperature 100(2)
_diffrn_measured_fraction_theta_full 0.986
_diffrn_measured_fraction_theta_max 0.986
_diffrn_measurement_device_type 'Bruker APEX-II CCD'
_diffrn_measurement_method '\f and \w scans'
_diffrn_radiation_monochromator 'MX optics'
_diffrn_radiation_source microsource
_diffrn_radiation_type CuK\a
_diffrn_radiation_wavelength 1.54178
_diffrn_reflns_av_R_equivalents 0.0552
_diffrn_reflns_av_sigmaI/netI 0.0581
_diffrn_reflns_limit_h_max 12
_diffrn_reflns_limit_h_min -12
_diffrn_reflns_limit_k_max 15
_diffrn_reflns_limit_k_min -13
_diffrn_reflns_limit_l_max 25
_diffrn_reflns_limit_l_min -25
_diffrn_reflns_number 32159
_diffrn_reflns_theta_full 65.08
_diffrn_reflns_theta_max 65.08
_diffrn_reflns_theta_min 2.10
_diffrn_standards_number 0
_exptl_absorpt_coefficient_mu 7.593
_exptl_absorpt_correction_T_max 0.7529
_exptl_absorpt_correction_T_min 0.4824
_exptl_absorpt_correction_type multi-scan
_exptl_absorpt_process_details 'SADABS, Bruker'
_exptl_crystal_colour yellow
_exptl_crystal_density_diffrn 1.360
_exptl_crystal_density_method 'not measured'
_exptl_crystal_description plate
_exptl_crystal_F_000 1214
_exptl_crystal_size_max 0.240
_exptl_crystal_size_mid 0.123
_exptl_crystal_size_min 0.050
_refine_diff_density_max 1.545
_refine_diff_density_min -0.699
_refine_diff_density_rms 0.125
_refine_ls_extinction_method none
_refine_ls_goodness_of_fit_ref 1.042
_refine_ls_hydrogen_treatment constr
_refine_ls_matrix_type full
_refine_ls_number_parameters 710
_refine_ls_number_reflns 9807
_refine_ls_number_restraints 0
_refine_ls_restrained_S_all 1.042
_refine_ls_R_factor_all 0.0511
_refine_ls_R_factor_gt 0.0454
_refine_ls_shift/su_max 0.001
_refine_ls_shift/su_mean 0.000
_refine_ls_structure_factor_coef Fsqd
_refine_ls_weighting_details 'calc w=1/[\s^2^(Fo^2^)+(0.0825P)^2^+1.2823P] where P=(Fo^2^+2Fc^2^)/3'
_refine_ls_weighting_scheme calc
_refine_ls_wR_factor_gt 0.1170
_refine_ls_wR_factor_ref 0.1241
_reflns_number_gt 8857
_reflns_number_total 9807
_reflns_threshold_expression >2sigma(I)
_cod_data_source_file Cs[5].cif
_cod_data_source_block n1571a
_cod_depositor_comments
;
The following automatic conversions were performed:

'_symmetry_cell_setting' value 'Triclinic' changed to 'triclinic'
according to
/usr/data/users/saulius/crontab/automatic-downloads/current/ACS/lib/dictionaries/cif_core.dic
dictionary named 'cif_core.dic' version 2.4.2 from 2011-04-26.

Automatic conversion script
Id: cif_fix_values 2281 2013-09-26 08:29:07Z andrius 
;
_cod_original_sg_symbol_H-M P-1
_cod_database_code 4510168

loop_
_symmetry_equiv_pos_as_xyz
'x, y, z'
'-x, -y, -z'

loop_
_atom_site_label
_atom_site_type_symbol
_atom_site_fract_x
_atom_site_fract_y
_atom_site_fract_z
_atom_site_U_iso_or_equiv
_atom_site_adp_type
_atom_site_occupancy
_atom_site_symmetry_multiplicity
_atom_site_calc_flag
_atom_site_refinement_flags
Cs1 Cs 0.487493(18) 0.186539(16) 0.461402(10) 0.03072(10) Uani 1 1 d .
Co1 Co 0.43511(5) 0.26284(4) 1.02005(2) 0.02037(13) Uani 1 1 d .
O1 O -0.3832(3) 0.4597(2) 1.43333(13) 0.0434(7) Uani 1 1 d .
H1O H -0.3382 0.4261 1.4024 0.065 Uiso 0.50 1 calc PR
O2 O -0.3690(2) 0.4647(2) 1.53351(12) 0.0381(6) Uani 1 1 d .
H2O H -0.3116 0.4725 1.5515 0.057 Uiso 0.50 1 calc PR
O3 O 0.0457(2) 0.37272(19) 1.59247(11) 0.0291(5) Uani 1 1 d .
H3 H 0.0955 0.3617 1.6180 0.044 Uiso 1 1 calc R
O4 O 0.2322(2) 0.3178(2) 1.52309(12) 0.0339(5) Uani 1 1 d .
O5 O 1.2803(3) 0.0646(2) 0.64308(12) 0.0376(6) Uani 1 1 d .
H5 H 1.3616 0.0431 0.6351 0.056 Uiso 1 1 calc R
O6 O 1.3061(2) 0.03895(19) 0.54050(11) 0.0325(5) Uani 1 1 d .
O7 O 0.7169(3) 0.2025(2) 0.50942(12) 0.0367(6) Uani 1 1 d .
O8 O 0.9120(2) 0.14149(19) 0.44766(11) 0.0307(5) Uani 1 1 d .
H8 H 0.8683 0.1528 0.4194 0.046 Uiso 1 1 calc R
O9 O 0.7628(3) 0.1721(2) 0.36021(12) 0.0354(6) Uani 1 1 d .
O10 O 0.4203(3) 0.3531(2) 0.35250(14) 0.0441(7) Uani 1 1 d .
O11 O 0.4687(3) 0.0237(2) 0.37341(14) 0.0447(7) Uani 1 1 d .
O12 O 0.1936(3) 0.3438(3) 0.67670(15) 0.0528(8) Uani 1 1 d .
O13 O 0.1207(4) 0.0634(3) 0.81036(18) 0.0679(10) Uani 1 1 d .
O14 O 0.7669(6) 0.2995(8) 0.1133(3) 0.175(4) Uani 1 1 d .
O15 O 0.4725(8) 0.2543(8) 0.6102(4) 0.084(3) Uani 0.50 1 d P
H15A H 0.5397 0.2848 0.6097 0.126 Uiso 0.50 1 d PR
H15B H 0.3969 0.2999 0.6238 0.126 Uiso 0.50 1 d PR
C1 C 0.3781(4) 0.3853(3) 1.07700(17) 0.0306(7) Uani 1 1 d .
H1 H 0.4194 0.4536 1.0510 0.037 Uiso 1 1 calc R
C2 C 0.4679(3) 0.2781(3) 1.10662(15) 0.0249(7) Uani 1 1 d .
H2 H 0.5754 0.2708 1.1008 0.030 Uiso 1 1 calc R
C3 C 0.4821(4) 0.1434(3) 0.96127(19) 0.0398(9) Uani 1 1 d .
H3A H 0.4352 0.0770 0.9858 0.048 Uiso 1 1 calc R
C4 C 0.6122(4) 0.1721(3) 0.98160(19) 0.0382(9) Uani 1 1 d .
H4 H 0.6559 0.1256 1.0211 0.046 Uiso 1 1 calc R
C5 C 0.1490(3) 0.3304(3) 1.25929(17) 0.0282(7) Uani 1 1 d .
C6 C 0.0882(3) 0.3485(3) 1.31196(16) 0.0275(7) Uani 1 1 d .
C7 C 0.0227(3) 0.3658(3) 1.37660(16) 0.0267(7) Uani 1 1 d .
C8 C -0.1132(3) 0.3973(3) 1.39395(16) 0.0259(7) Uani 1 1 d .
H8A H -0.1640 0.4077 1.3627 0.031 Uiso 1 1 calc R
C9 C -0.1739(3) 0.4135(3) 1.45728(16) 0.0254(7) Uani 1 1 d .
C10 C -0.1016(3) 0.3991(3) 1.50372(16) 0.0257(7) Uani 1 1 d .
H10 H -0.1438 0.4106 1.5467 0.031 Uiso 1 1 calc R
C11 C 0.0337(3) 0.3676(2) 1.48655(16) 0.0246(7) Uani 1 1 d .
C12 C 0.0951(3) 0.3510(2) 1.42377(16) 0.0255(7) Uani 1 1 d .
H12 H 0.1873 0.3293 1.4126 0.031 Uiso 1 1 calc R
C13 C -0.3183(3) 0.4481(3) 1.47628(16) 0.0289(7) Uani 1 1 d .
C14 C 0.1147(3) 0.3499(3) 1.53535(16) 0.0268(7) Uani 1 1 d .
C15 C 0.7316(4) 0.1967(3) 0.78320(17) 0.0294(7) Uani 1 1 d .
C16 C 0.8002(3) 0.1810(3) 0.73133(16) 0.0281(7) Uani 1 1 d .
C17 C 0.8807(3) 0.1603(3) 0.66932(16) 0.0266(7) Uani 1 1 d .
C18 C 1.0160(3) 0.1247(3) 0.66105(16) 0.0267(7) Uani 1 1 d .
H18 H 1.0559 0.1160 0.6964 0.032 Uiso 1 1 calc R
C19 C 1.0921(3) 0.1019(2) 0.60104(16) 0.0264(7) Uani 1 1 d .
C20 C 1.0349(3) 0.1132(2) 0.54907(16) 0.0262(7) Uani 1 1 d .
H20 H 1.0869 0.0960 0.5084 0.031 Uiso 1 1 calc R
C21 C 0.9005(3) 0.1500(3) 0.55701(16) 0.0266(7) Uani 1 1 d .
C22 C 0.8242(3) 0.1741(3) 0.61647(16) 0.0274(7) Uani 1 1 d .
H22 H 0.7329 0.2002 0.6213 0.033 Uiso 1 1 calc R
C23 C 1.2361(3) 0.0652(3) 0.59145(16) 0.0284(7) Uani 1 1 d .
C24 C 0.8337(4) 0.1669(3) 0.50277(16) 0.0284(7) Uani 1 1 d .
C25 C 0.9382(4) 0.1429(3) 0.2705(2) 0.0406(9) Uani 1 1 d .
H25A H 0.9550 0.2022 0.2396 0.061 Uiso 1 1 calc R
H25B H 0.9602 0.0787 0.2485 0.061 Uiso 1 1 calc R
H25C H 0.9918 0.1349 0.3020 0.061 Uiso 1 1 calc R
C26 C 0.7975(4) 0.1625(3) 0.30315(17) 0.0309(7) Uani 1 1 d .
C27 C 0.7008(4) 0.1680(4) 0.26355(19) 0.0427(9) Uani 1 1 d .
H27A H 0.7067 0.0980 0.2510 0.064 Uiso 1 1 calc R
H27B H 0.7194 0.2157 0.2254 0.064 Uiso 1 1 calc R
H27C H 0.6127 0.1939 0.2882 0.064 Uiso 1 1 calc R
C28 C 0.5700(5) 0.4529(4) 0.2898(2) 0.0524(11) Uani 1 1 d .
H28A H 0.6358 0.3951 0.3035 0.079 Uiso 1 1 calc R
H28B H 0.5807 0.5191 0.3016 0.079 Uiso 1 1 calc R
H28C H 0.5810 0.4562 0.2435 0.079 Uiso 1 1 calc R
C29 C 0.4354(4) 0.4349(3) 0.32173(17) 0.0367(8) Uani 1 1 d .
C30 C 0.3232(5) 0.5231(3) 0.3138(2) 0.0436(9) Uani 1 1 d .
H30A H 0.2415 0.4979 0.3280 0.065 Uiso 1 1 calc R
H30B H 0.3335 0.5494 0.2689 0.065 Uiso 1 1 calc R
H30C H 0.3210 0.5797 0.3393 0.065 Uiso 1 1 calc R
C31 C 0.4564(5) -0.0417(4) 0.2796(2) 0.0454(10) Uani 1 1 d .
H31A H 0.5517 -0.0613 0.2731 0.068 Uiso 1 1 calc R
H31B H 0.4326 0.0009 0.2420 0.068 Uiso 1 1 calc R
H31C H 0.4205 -0.1051 0.2865 0.068 Uiso 1 1 calc R
C32 C 0.4025(4) 0.0198(3) 0.33621(18) 0.0335(8) Uani 1 1 d .
C33 C 0.2638(4) 0.0774(3) 0.3462(2) 0.0443(9) Uani 1 1 d .
H33A H 0.2306 0.0898 0.3913 0.066 Uiso 1 1 calc R
H33B H 0.2115 0.0355 0.3336 0.066 Uiso 1 1 calc R
H33C H 0.2584 0.1447 0.3205 0.066 Uiso 1 1 calc R
C34 C 0.2383(8) 0.2891(6) 0.7763(3) 0.086(2) Uani 1 1 d .
H34A H 0.2350 0.2159 0.7912 0.129 Uiso 1 1 calc R
H34B H 0.2120 0.3315 0.8129 0.129 Uiso 1 1 calc R
H34C H 0.3275 0.2936 0.7539 0.129 Uiso 1 1 calc R
C35 C 0.1480(5) 0.3291(4) 0.7324(2) 0.0483(11) Uani 1 1 d .
C36 C 0.0019(5) 0.3461(4) 0.7584(2) 0.0572(12) Uani 1 1 d .
H36A H -0.0280 0.4104 0.7806 0.086 Uiso 1 1 calc R
H36B H -0.0183 0.2863 0.7882 0.086 Uiso 1 1 calc R
H36C H -0.0424 0.3525 0.7233 0.086 Uiso 1 1 calc R
C37 C 0.1640(14) 0.0513(14) 0.9116(5) 0.213(9) Uani 1 1 d .
H37A H 0.2015 -0.0144 0.9337 0.320 Uiso 1 1 calc R
H37B H 0.1009 0.0958 0.9427 0.320 Uiso 1 1 calc R
H37C H 0.2337 0.0879 0.8896 0.320 Uiso 1 1 calc R
C38 C 0.0981(5) 0.0284(4) 0.8654(3) 0.0534(11) Uani 1 1 d .
C39 C 0.0019(8) -0.0372(7) 0.8898(4) 0.103(3) Uani 1 1 d .
H39A H -0.0583 -0.0265 0.8612 0.155 Uiso 1 1 calc R
H39B H -0.0471 -0.0181 0.9322 0.155 Uiso 1 1 calc R
H39C H 0.0466 -0.1110 0.8923 0.155 Uiso 1 1 calc R
C40 C 0.8400(7) 0.4658(5) 0.1112(3) 0.0803(18) Uani 1 1 d .
H40A H 0.7892 0.5284 0.0920 0.121 Uiso 1 1 calc R
H40B H 0.9323 0.4700 0.1007 0.121 Uiso 1 1 calc R
H40C H 0.8084 0.4615 0.1575 0.121 Uiso 1 1 calc R
C41 C 0.8245(6) 0.3678(8) 0.0852(3) 0.102(3) Uani 1 1 d .
C42 C 0.9093(7) 0.3435(5) 0.0178(3) 0.0782(19) Uani 1 1 d .
H42A H 1.0013 0.3393 0.0175 0.117 Uiso 1 1 calc R
H42B H 0.8814 0.3993 -0.0137 0.117 Uiso 1 1 calc R
H42C H 0.8986 0.2764 0.0072 0.117 Uiso 1 1 calc R
B1 B 0.4080(4) 0.1716(3) 1.10569(16) 0.0232(7) Uani 1 1 d .
H1A H 0.4694 0.0908 1.0998 0.028 Uiso 1 1 calc R
B2 B 0.2677(4) 0.2115(3) 1.07441(17) 0.0228(7) Uani 1 1 d .
H2A H 0.2315 0.1605 1.0484 0.027 Uiso 1 1 calc R
B3 B 0.2491(4) 0.3510(3) 1.05518(18) 0.0244(7) Uani 1 1 d .
H3B H 0.2005 0.3938 1.0163 0.029 Uiso 1 1 calc R
B4 B 0.2262(4) 0.4099(3) 1.12790(18) 0.0260(8) Uani 1 1 d .
H4A H 0.1656 0.4907 1.1351 0.031 Uiso 1 1 calc R
B5 B 0.3686(4) 0.3642(3) 1.15891(18) 0.0277(8) Uani 1 1 d .
H5A H 0.4035 0.4141 1.1862 0.033 Uiso 1 1 calc R
B6 B 0.3877(4) 0.2275(3) 1.17736(17) 0.0269(8) Uani 1 1 d .
H6 H 0.4355 0.1868 1.2169 0.032 Uiso 1 1 calc R
B7 B 0.2573(4) 0.1863(3) 1.15834(17) 0.0246(7) Uani 1 1 d .
H7 H 0.2176 0.1184 1.1859 0.030 Uiso 1 1 calc R
B8 B 0.1569(4) 0.2992(3) 1.12756(17) 0.0247(7) Uani 1 1 d .
H8B H 0.0490 0.3062 1.1349 0.030 Uiso 1 1 calc R
B9 B 0.2292(4) 0.3092(3) 1.19155(18) 0.0254(7) Uani 1 1 d .
B10 B 0.6063(3) 0.3021(3) 0.96632(17) 0.0236(7) Uani 1 1 d .
H10A H 0.6451 0.3475 0.9947 0.028 Uiso 1 1 calc R
B11 B 0.4724(4) 0.3566(3) 0.93538(18) 0.0294(8) Uani 1 1 d .
H11 H 0.4186 0.4395 0.9417 0.035 Uiso 1 1 calc R
B12 B 0.3878(4) 0.2579(3) 0.93267(18) 0.0286(8) Uani 1 1 d .
H12A H 0.2799 0.2712 0.9366 0.034 Uiso 1 1 calc R
B13 B 0.6388(4) 0.1127(3) 0.91161(19) 0.0319(9) Uani 1 1 d .
H13 H 0.6943 0.0305 0.9043 0.038 Uiso 1 1 calc R
B14 B 0.7176(4) 0.2156(3) 0.91525(18) 0.0278(8) Uani 1 1 d .
H14 H 0.8257 0.2017 0.9104 0.033 Uiso 1 1 calc R
B15 B 0.6281(4) 0.3346(3) 0.88462(18) 0.0260(8) Uani 1 1 d .
H15 H 0.6768 0.3995 0.8592 0.031 Uiso 1 1 calc R
B16 B 0.4928(4) 0.3061(3) 0.86290(19) 0.0298(8) Uani 1 1 d .
H16 H 0.4522 0.3526 0.8225 0.036 Uiso 1 1 calc R
B17 B 0.4986(4) 0.1697(3) 0.87963(19) 0.0320(9) Uani 1 1 d .
H17 H 0.4616 0.1246 0.8503 0.038 Uiso 1 1 calc R
B18 B 0.6459(4) 0.2155(3) 0.84964(18) 0.0264(8) Uani 1 1 d .

loop_
_atom_site_aniso_label
_atom_site_aniso_U_11
_atom_site_aniso_U_22
_atom_site_aniso_U_33
_atom_site_aniso_U_23
_atom_site_aniso_U_13
_atom_site_aniso_U_12
Cs1 0.01773(13) 0.03661(14) 0.03356(14) -0.00935(9) 0.00049(9) 0.00007(8)
Co1 0.0163(3) 0.0218(3) 0.0208(3) -0.00718(19) 0.0013(2) -0.0022(2)
O1 0.0216(13) 0.0687(19) 0.0359(14) -0.0184(13) -0.0035(11) 0.0035(12)
O2 0.0214(13) 0.0569(16) 0.0292(13) -0.0134(11) 0.0025(11) 0.0028(11)
O3 0.0234(12) 0.0362(13) 0.0252(11) -0.0085(10) -0.0016(10) -0.0015(10)
O4 0.0198(13) 0.0433(14) 0.0336(13) -0.0123(11) -0.0016(10) 0.0042(10)
O5 0.0242(13) 0.0505(15) 0.0342(13) -0.0150(11) -0.0028(11) 0.0028(12)
O6 0.0263(13) 0.0345(13) 0.0289(12) -0.0074(10) 0.0034(10) 0.0017(10)
O7 0.0255(14) 0.0517(15) 0.0327(13) -0.0108(11) -0.0050(11) -0.0047(11)
O8 0.0295(13) 0.0358(13) 0.0244(11) -0.0071(10) -0.0032(10) -0.0022(10)
O9 0.0266(13) 0.0519(16) 0.0255(13) -0.0071(11) -0.0014(11) -0.0061(11)
O10 0.0373(15) 0.0453(16) 0.0436(15) 0.0034(13) -0.0035(13) -0.0062(12)
O11 0.0261(14) 0.0603(18) 0.0473(16) -0.0243(13) -0.0074(13) 0.0020(12)
O12 0.0408(17) 0.072(2) 0.0473(18) -0.0016(15) -0.0186(15) -0.0074(15)
O13 0.085(3) 0.068(2) 0.053(2) -0.0061(17) -0.0163(19) -0.019(2)
O14 0.087(4) 0.328(11) 0.131(5) 0.134(6) -0.065(4) -0.129(6)
O15 0.043(4) 0.108(7) 0.075(5) 0.002(5) 0.005(4) 0.009(4)
C1 0.0259(18) 0.0330(18) 0.0297(17) -0.0096(14) -0.0010(15) -0.0012(14)
C2 0.0215(16) 0.0283(16) 0.0236(15) -0.0063(13) -0.0016(13) -0.0039(13)
C3 0.028(2) 0.051(2) 0.039(2) -0.0239(17) 0.0066(17) -0.0086(17)
C4 0.029(2) 0.037(2) 0.042(2) -0.0144(16) 0.0099(17) -0.0049(16)
C5 0.0204(16) 0.0323(17) 0.0321(19) -0.0071(14) -0.0062(15) -0.0030(13)
C6 0.0215(17) 0.0320(17) 0.0265(17) -0.0081(13) -0.0010(14) -0.0016(13)
C7 0.0221(17) 0.0252(16) 0.0296(17) -0.0085(13) 0.0017(14) -0.0027(13)
C8 0.0194(16) 0.0296(16) 0.0261(16) -0.0095(13) 0.0001(13) -0.0013(13)
C9 0.0173(16) 0.0265(16) 0.0293(16) -0.0095(13) 0.0020(13) -0.0022(13)
C10 0.0220(17) 0.0251(16) 0.0258(16) -0.0076(12) 0.0030(13) -0.0020(13)
C11 0.0186(16) 0.0231(15) 0.0292(16) -0.0063(12) -0.0006(13) -0.0011(12)
C12 0.0193(16) 0.0254(16) 0.0276(16) -0.0079(13) 0.0011(13) 0.0002(13)
C13 0.0218(17) 0.0351(18) 0.0268(17) -0.0087(14) -0.0002(14) -0.0019(14)
C14 0.0235(18) 0.0242(16) 0.0293(17) -0.0052(13) -0.0010(14) -0.0019(13)
C15 0.0264(18) 0.0305(17) 0.0312(19) -0.0082(14) -0.0025(16) -0.0062(14)
C16 0.0234(17) 0.0315(17) 0.0275(18) -0.0057(13) -0.0017(15) -0.0044(14)
C17 0.0246(17) 0.0264(16) 0.0253(16) -0.0070(13) 0.0032(14) -0.0047(13)
C18 0.0259(17) 0.0264(16) 0.0254(16) -0.0045(13) -0.0006(14) -0.0047(13)
C19 0.0244(17) 0.0236(15) 0.0264(16) -0.0045(13) 0.0019(14) -0.0020(13)
C20 0.0266(17) 0.0227(15) 0.0240(15) -0.0052(12) 0.0027(14) -0.0015(13)
C21 0.0269(18) 0.0255(16) 0.0249(16) -0.0046(12) -0.0012(14) -0.0037(13)
C22 0.0220(17) 0.0276(16) 0.0284(17) -0.0055(13) 0.0018(14) -0.0025(13)
C23 0.0266(18) 0.0256(16) 0.0284(17) -0.0054(13) -0.0005(15) 0.0000(13)
C24 0.0282(19) 0.0278(17) 0.0280(17) -0.0050(13) -0.0024(14) -0.0060(14)
C25 0.028(2) 0.053(2) 0.039(2) -0.0072(17) 0.0018(17) -0.0114(17)
C26 0.0280(18) 0.0315(17) 0.0317(18) -0.0043(14) -0.0037(15) -0.0054(14)
C27 0.034(2) 0.061(3) 0.0325(19) -0.0038(18) -0.0073(17) -0.0093(19)
C28 0.044(3) 0.067(3) 0.047(2) 0.008(2) -0.009(2) -0.021(2)
C29 0.039(2) 0.044(2) 0.0281(17) -0.0056(16) -0.0064(16) -0.0097(17)
C30 0.049(3) 0.040(2) 0.039(2) -0.0066(17) -0.0073(19) -0.0037(18)
C31 0.044(2) 0.050(2) 0.046(2) -0.0145(19) -0.008(2) -0.0125(19)
C32 0.0282(19) 0.0336(18) 0.0379(19) -0.0054(15) -0.0025(16) -0.0086(15)
C33 0.030(2) 0.039(2) 0.060(3) -0.0028(18) -0.0083(19) -0.0020(17)
C34 0.100(5) 0.103(5) 0.076(4) 0.033(3) -0.054(4) -0.051(4)
C35 0.063(3) 0.046(2) 0.045(2) -0.0001(18) -0.021(2) -0.020(2)
C36 0.064(3) 0.057(3) 0.043(2) -0.019(2) 0.006(2) -0.008(2)
C37 0.212(13) 0.41(2) 0.109(7) 0.121(10) -0.102(8) -0.248(16)
C38 0.044(3) 0.051(3) 0.062(3) -0.004(2) -0.009(2) -0.008(2)
C39 0.102(6) 0.126(6) 0.088(5) -0.055(4) 0.038(4) -0.071(5)
C40 0.065(4) 0.088(4) 0.073(4) 0.008(3) -0.016(3) 0.007(3)
C41 0.042(3) 0.191(8) 0.079(4) 0.080(5) -0.039(3) -0.057(4)
C42 0.084(4) 0.098(4) 0.073(4) 0.024(3) -0.047(3) -0.046(4)
B1 0.0219(18) 0.0267(18) 0.0199(16) -0.0067(13) 0.0029(14) -0.0079(14)
B2 0.0164(17) 0.0264(17) 0.0233(17) -0.0058(14) 0.0018(14) -0.0043(14)
B3 0.0180(18) 0.0260(18) 0.0266(18) -0.0075(14) 0.0003(15) -0.0018(14)
B4 0.0223(19) 0.0261(18) 0.0258(18) -0.0083(14) 0.0021(15) -0.0014(15)
B5 0.0193(18) 0.036(2) 0.0251(18) -0.0106(15) 0.0024(15) -0.0036(15)
B6 0.0225(19) 0.0311(19) 0.0226(17) -0.0095(15) -0.0002(15) 0.0027(15)
B7 0.0190(18) 0.0278(18) 0.0239(17) -0.0061(14) 0.0007(15) -0.0021(14)
B8 0.0183(18) 0.0297(19) 0.0237(17) -0.0069(14) 0.0003(14) -0.0027(14)
B9 0.0171(17) 0.0306(19) 0.0276(19) -0.0082(15) -0.0017(15) -0.0031(14)
B10 0.0138(17) 0.0297(18) 0.0238(17) -0.0065(14) 0.0032(14) -0.0025(14)
B11 0.0203(19) 0.046(2) 0.0214(17) 0.0003(16) -0.0009(15) -0.0124(17)
B12 0.025(2) 0.039(2) 0.0233(18) -0.0075(15) -0.0019(15) -0.0103(17)
B13 0.032(2) 0.0277(19) 0.0275(19) -0.0108(15) 0.0092(17) -0.0011(16)
B14 0.0198(19) 0.0324(19) 0.0271(18) -0.0100(15) 0.0017(15) 0.0000(15)
B15 0.0212(18) 0.0283(19) 0.0256(18) -0.0050(14) 0.0020(15) -0.0053(15)
B16 0.0220(19) 0.039(2) 0.0265(18) -0.0080(16) 0.0004(16) -0.0051(16)
B17 0.028(2) 0.040(2) 0.0277(19) -0.0142(16) 0.0054(16) -0.0134(17)
B18 0.0244(19) 0.0287(19) 0.0251(18) -0.0086(15) 0.0010(15) -0.0069(15)

loop_
_atom_type_symbol
_atom_type_description
_atom_type_scat_dispersion_real
_atom_type_scat_dispersion_imag
_atom_type_scat_source
C C 0.0181 0.0091 'International Tables Vol C Tables 4.2.6.8 and 6.1.1.4'
H H 0.0000 0.0000 'International Tables Vol C Tables 4.2.6.8 and 6.1.1.4'
B B 0.0090 0.0039 'International Tables Vol C Tables 4.2.6.8 and 6.1.1.4'
O O 0.0492 0.0322 'International Tables Vol C Tables 4.2.6.8 and 6.1.1.4'
Co Co -2.3653 3.6143 'International Tables Vol C Tables 4.2.6.8 and 6.1.1.4'
Cs Cs -0.7457 7.9052 'International Tables Vol C Tables 4.2.6.8 and 6.1.1.4'

loop_
_geom_angle_atom_site_label_1
_geom_angle_atom_site_label_2
_geom_angle_atom_site_label_3
_geom_angle
_geom_angle_site_symmetry_1
_geom_angle_site_symmetry_3
O7 Cs1 O4 115.35(7) . 1_554
O7 Cs1 O10 115.31(8) . .
O4 Cs1 O10 76.96(7) 1_554 .
O7 Cs1 O11 128.22(7) . .
O4 Cs1 O11 115.48(7) 1_554 .
O10 Cs1 O11 85.23(8) . .
O7 Cs1 O6 118.01(7) . 1_455
O4 Cs1 O6 70.88(7) 1_554 1_455
O10 Cs1 O6 125.42(7) . 1_455
O11 Cs1 O6 71.15(7) . 1_455
O7 Cs1 O9 62.61(7) . .
O4 Cs1 O9 148.75(7) 1_554 .
O10 Cs1 O9 76.83(7) . .
O11 Cs1 O9 78.83(7) . .
O6 Cs1 O9 139.54(7) 1_455 .
O7 Cs1 O6 69.70(7) . 2_756
O4 Cs1 O6 148.04(7) 1_554 2_756
O10 Cs1 O6 131.48(7) . 2_756
O11 Cs1 O6 62.23(7) . 2_756
O6 Cs1 O6 79.06(7) 1_455 2_756
O9 Cs1 O6 62.96(7) . 2_756
O7 Cs1 O15 55.37(15) . .
O4 Cs1 O15 64.70(14) 1_554 .
O10 Cs1 O15 121.93(17) . .
O11 Cs1 O15 149.90(18) . .
O6 Cs1 O15 81.56(17) 1_455 .
O9 Cs1 O15 117.36(15) . .
O6 Cs1 O15 100.92(15) 2_756 .
O7 Cs1 C23 111.94(7) . 1_455
O4 Cs1 C23 58.60(7) 1_554 1_455
O10 Cs1 C23 125.25(7) . 1_455
O11 Cs1 C23 86.65(8) . 1_455
O6 Cs1 C23 16.04(7) 1_455 1_455
O9 Cs1 C23 152.65(7) . 1_455
O6 Cs1 C23 89.79(7) 2_756 1_455
O15 Cs1 C23 67.56(17) . 1_455
O7 Cs1 Cs1 93.91(5) . 2_656
O4 Cs1 Cs1 110.73(5) 1_554 2_656
O10 Cs1 Cs1 143.72(6) . 2_656
O11 Cs1 Cs1 59.11(6) . 2_656
O6 Cs1 Cs1 40.54(4) 1_455 2_656
O9 Cs1 Cs1 100.46(5) . 2_656
O6 Cs1 Cs1 38.52(4) 2_756 2_656
O15 Cs1 Cs1 91.85(16) . 2_656
C23 Cs1 Cs1 52.26(5) 1_455 2_656
C2 Co1 C4 99.26(15) . .
C2 Co1 C1 47.90(13) . .
C4 Co1 C1 134.08(16) . .
C2 Co1 C3 134.92(16) . .
C4 Co1 C3 49.01(16) . .
C1 Co1 C3 176.65(16) . .
C2 Co1 B10 96.41(14) . .
C4 Co1 B10 48.31(15) . .
C1 Co1 B10 97.74(15) . .
C3 Co1 B10 83.95(15) . .
C2 Co1 B1 48.20(13) . .
C4 Co1 B1 95.14(16) . .
C1 Co1 B1 83.89(14) . .
C3 Co1 B1 97.35(16) . .
B10 Co1 B1 128.25(15) . .
C2 Co1 B11 128.85(14) . .
C4 Co1 B11 83.31(17) . .
C1 Co1 B11 94.89(16) . .
C3 Co1 B11 84.05(17) . .
B10 Co1 B11 48.57(15) . .
B1 Co1 B11 176.47(14) . .
C2 Co1 B3 84.23(14) . .
C4 Co1 B3 176.12(15) . .
C1 Co1 B3 49.73(14) . .
C3 Co1 B3 127.16(15) . .
B10 Co1 B3 133.27(15) . .
B1 Co1 B3 85.91(15) . .
B11 Co1 B3 95.84(16) . .
C2 Co1 B12 175.10(15) . .
C4 Co1 B12 85.45(17) . .
C1 Co1 B12 127.50(16) . .
C3 Co1 B12 49.61(17) . .
B10 Co1 B12 85.71(15) . .
B1 Co1 B12 133.08(15) . .
B11 Co1 B12 50.07(15) . .
B3 Co1 B12 91.10(16) . .
C2 Co1 B2 84.01(14) . .
C4 Co1 B2 127.58(15) . .
C1 Co1 B2 85.58(14) . .
C3 Co1 B2 92.85(15) . .
B10 Co1 B2 175.89(14) . .
B1 Co1 B2 49.51(14) . .
B11 Co1 B2 133.78(15) . .
B3 Co1 B2 50.82(14) . .
B12 Co1 B2 94.19(15) . .
C13 O1 H1O 109.5 . .
C13 O2 H2O 109.5 . .
C14 O3 H3 109.5 . .
C14 O4 Cs1 156.9(2) . 1_556
C23 O5 H5 109.5 . .
C23 O6 Cs1 118.9(2) . 1_655
C23 O6 Cs1 118.3(2) . 2_756
Cs1 O6 Cs1 100.94(7) 1_655 2_756
C24 O7 Cs1 141.4(2) . .
C24 O8 H8 109.5 . .
C26 O9 Cs1 134.1(2) . .
C29 O10 Cs1 148.6(3) . .
C32 O11 Cs1 137.0(3) . .
Cs1 O15 H15A 110.5 . .
Cs1 O15 H15B 110.3 . .
H15A O15 H15B 108.5 . .
C2 C1 B4 108.3(3) . .
C2 C1 B3 108.9(3) . .
B4 C1 B3 62.2(2) . .
C2 C1 B5 60.1(2) . .
B4 C1 B5 61.3(2) . .
B3 C1 B5 112.3(3) . .
C2 C1 Co1 65.65(16) . .
B4 C1 Co1 122.0(2) . .
B3 C1 Co1 66.29(17) . .
B5 C1 Co1 121.4(2) . .
C2 C1 H1 123.3 . .
B4 C1 H1 118.4 . .
B3 C1 H1 120.1 . .
B5 C1 H1 117.7 . .
Co1 C1 H1 109.2 . .
C1 C2 B1 111.2(3) . .
C1 C2 B6 112.8(3) . .
B1 C2 B6 62.6(2) . .
C1 C2 B5 62.4(2) . .
B1 C2 B5 113.2(3) . .
B6 C2 B5 62.3(2) . .
C1 C2 Co1 66.45(16) . .
B1 C2 Co1 66.86(16) . .
B6 C2 Co1 124.5(2) . .
B5 C2 Co1 124.2(2) . .
C1 C2 H2 120.4 . .
B1 C2 H2 120.0 . .
B6 C2 H2 116.3 . .
B5 C2 H2 116.3 . .
Co1 C2 H2 107.6 . .
C4 C3 B17 108.3(3) . .
C4 C3 B12 109.6(3) . .
B17 C3 B12 61.5(2) . .
C4 C3 B13 60.1(2) . .
B17 C3 B13 61.3(2) . .
B12 C3 B13 111.9(3) . .
C4 C3 Co1 65.45(18) . .
B17 C3 Co1 121.0(3) . .
B12 C3 Co1 66.45(18) . .
B13 C3 Co1 120.7(2) . .
C4 C3 H3A 122.8 . .
B17 C3 H3A 119.0 . .
B12 C3 H3A 120.0 . .
B13 C3 H3A 118.0 . .
Co1 C3 H3A 109.8 . .
B10 C4 C3 108.9(3) . .
B10 C4 B14 61.3(2) . .
C3 C4 B14 111.0(3) . .
B10 C4 B13 110.8(3) . .
C3 C4 B13 61.7(2) . .
B14 C4 B13 61.7(2) . .
B10 C4 Co1 66.39(18) . .
C3 C4 Co1 65.54(19) . .
B14 C4 Co1 122.5(3) . .
B13 C4 Co1 122.2(3) . .
B10 C4 H4 121.6 . .
C3 C4 H4 121.7 . .
B14 C4 H4 117.4 . .
B13 C4 H4 117.5 . .
Co1 C4 H4 108.9 . .
C6 C5 B9 178.6(4) . .
C5 C6 C7 176.2(4) . .
C8 C7 C12 118.8(3) . .
C8 C7 C6 121.3(3) . .
C12 C7 C6 119.9(3) . .
C9 C8 C7 119.9(3) . .
C9 C8 H8A 120.1 . .
C7 C8 H8A 120.1 . .
C10 C9 C8 121.1(3) . .
C10 C9 C13 118.5(3) . .
C8 C9 C13 120.4(3) . .
C9 C10 C11 119.1(3) . .
C9 C10 H10 120.4 . .
C11 C10 H10 120.4 . .
C12 C11 C10 120.3(3) . .
C12 C11 C14 119.0(3) . .
C10 C11 C14 120.7(3) . .
C11 C12 C7 120.8(3) . .
C11 C12 H12 119.6 . .
C7 C12 H12 119.6 . .
O2 C13 O1 123.8(3) . .
O2 C13 C9 118.5(3) . .
O1 C13 C9 117.7(3) . .
O4 C14 O3 123.9(3) . .
O4 C14 C11 122.9(3) . .
O3 C14 C11 113.1(3) . .
C16 C15 B18 179.1(4) . .
C15 C16 C17 178.6(4) . .
C22 C17 C18 119.1(3) . .
C22 C17 C16 120.2(3) . .
C18 C17 C16 120.7(3) . .
C19 C18 C17 120.0(3) . .
C19 C18 H18 120.0 . .
C17 C18 H18 120.0 . .
C20 C19 C18 120.6(3) . .
C20 C19 C23 118.8(3) . .
C18 C19 C23 120.6(3) . .
C19 C20 C21 119.5(3) . .
C19 C20 H20 120.3 . .
C21 C20 H20 120.3 . .
C22 C21 C20 120.3(3) . .
C22 C21 C24 117.6(3) . .
C20 C21 C24 122.1(3) . .
C21 C22 C17 120.5(3) . .
C21 C22 H22 119.7 . .
C17 C22 H22 119.7 . .
O6 C23 O5 123.6(3) . .
O6 C23 C19 123.0(3) . .
O5 C23 C19 113.4(3) . .
O6 C23 Cs1 45.05(18) . 1_655
O5 C23 Cs1 102.0(2) . 1_655
C19 C23 Cs1 124.3(2) . 1_655
O7 C24 O8 123.6(3) . .
O7 C24 C21 122.0(3) . .
O8 C24 C21 114.4(3) . .
C26 C25 H25A 109.5 . .
C26 C25 H25B 109.5 . .
H25A C25 H25B 109.5 . .
C26 C25 H25C 109.5 . .
H25A C25 H25C 109.5 . .
H25B C25 H25C 109.5 . .
O9 C26 C27 121.2(3) . .
O9 C26 C25 121.4(3) . .
C27 C26 C25 117.3(3) . .
C26 C27 H27A 109.5 . .
C26 C27 H27B 109.5 . .
H27A C27 H27B 109.5 . .
C26 C27 H27C 109.5 . .
H27A C27 H27C 109.5 . .
H27B C27 H27C 109.5 . .
C29 C28 H28A 109.5 . .
C29 C28 H28B 109.5 . .
H28A C28 H28B 109.5 . .
C29 C28 H28C 109.5 . .
H28A C28 H28C 109.5 . .
H28B C28 H28C 109.5 . .
O10 C29 C30 122.3(4) . .
O10 C29 C28 121.1(4) . .
C30 C29 C28 116.6(4) . .
C29 C30 H30A 109.5 . .
C29 C30 H30B 109.5 . .
H30A C30 H30B 109.5 . .
C29 C30 H30C 109.5 . .
H30A C30 H30C 109.5 . .
H30B C30 H30C 109.5 . .
C32 C31 H31A 109.5 . .
C32 C31 H31B 109.5 . .
H31A C31 H31B 109.5 . .
C32 C31 H31C 109.5 . .
H31A C31 H31C 109.5 . .
H31B C31 H31C 109.5 . .
O11 C32 C31 121.5(4) . .
O11 C32 C33 120.4(4) . .
C31 C32 C33 118.0(4) . .
C32 C33 H33A 109.5 . .
C32 C33 H33B 109.5 . .
H33A C33 H33B 109.5 . .
C32 C33 H33C 109.5 . .
H33A C33 H33C 109.5 . .
H33B C33 H33C 109.5 . .
C35 C34 H34A 109.5 . .
C35 C34 H34B 109.5 . .
H34A C34 H34B 109.5 . .
C35 C34 H34C 109.5 . .
H34A C34 H34C 109.5 . .
H34B C34 H34C 109.5 . .
O12 C35 C34 118.6(5) . .
O12 C35 C36 121.7(4) . .
C34 C35 C36 119.6(5) . .
C35 C36 H36A 109.5 . .
C35 C36 H36B 109.5 . .
H36A C36 H36B 109.5 . .
C35 C36 H36C 109.5 . .
H36A C36 H36C 109.5 . .
H36B C36 H36C 109.5 . .
C38 C37 H37A 109.5 . .
C38 C37 H37B 109.5 . .
H37A C37 H37B 109.5 . .
C38 C37 H37C 109.5 . .
H37A C37 H37C 109.5 . .
H37B C37 H37C 109.5 . .
O13 C38 C39 122.2(6) . .
O13 C38 C37 121.7(5) . .
C39 C38 C37 116.1(6) . .
C38 C39 H39A 109.5 . .
C38 C39 H39B 109.5 . .
H39A C39 H39B 109.5 . .
C38 C39 H39C 109.5 . .
H39A C39 H39C 109.5 . .
H39B C39 H39C 109.5 . .
C41 C40 H40A 109.5 . .
C41 C40 H40B 109.5 . .
H40A C40 H40B 109.5 . .
C41 C40 H40C 109.5 . .
H40A C40 H40C 109.5 . .
H40B C40 H40C 109.5 . .
O14 C41 C40 128.2(8) . .
O14 C41 C42 115.3(10) . .
C40 C41 C42 115.8(5) . .
C41 C42 H42A 109.5 . .
C41 C42 H42B 109.5 . .
H42A C42 H42B 109.5 . .
C41 C42 H42C 109.5 . .
H42A C42 H42C 109.5 . .
H42B C42 H42C 109.5 . .
C2 B1 B7 107.4(3) . .
C2 B1 B2 108.1(3) . .
B7 B1 B2 61.9(2) . .
C2 B1 B6 59.4(2) . .
B7 B1 B6 61.1(2) . .
B2 B1 B6 111.4(3) . .
C2 B1 Co1 64.94(16) . .
B7 B1 Co1 121.3(2) . .
B2 B1 Co1 66.30(17) . .
B6 B1 Co1 119.9(2) . .
C2 B1 H1A 124.0 . .
B7 B1 H1A 118.7 . .
B2 B1 H1A 120.5 . .
B6 B1 H1A 118.5 . .
Co1 B1 H1A 109.9 . .
B1 B2 B8 105.5(3) . .
B1 B2 B7 58.6(2) . .
B8 B2 B7 59.8(2) . .
B1 B2 B3 106.0(2) . .
B8 B2 B3 60.1(2) . .
B7 B2 B3 107.8(2) . .
B1 B2 Co1 64.19(16) . .
B8 B2 Co1 116.8(2) . .
B7 B2 Co1 116.6(2) . .
B3 B2 Co1 64.16(16) . .
B1 B2 H2A 124.3 . .
B8 B2 H2A 120.8 . .
B7 B2 H2A 120.4 . .
B3 B2 H2A 122.6 . .
Co1 B2 H2A 112.8 . .
C1 B3 B8 105.0(3) . .
C1 B3 B4 58.5(2) . .
B8 B3 B4 59.9(2) . .
C1 B3 B2 105.7(3) . .
B8 B3 B2 59.2(2) . .
B4 B3 B2 107.4(3) . .
C1 B3 Co1 63.98(17) . .
B8 B3 Co1 116.8(2) . .
B4 B3 Co1 116.7(2) . .
B2 B3 Co1 65.01(16) . .
C1 B3 H3B 124.7 . .
B8 B3 H3B 121.2 . .
B4 B3 H3B 120.4 . .
B2 B3 H3B 122.8 . .
Co1 B3 H3B 112.4 . .
C1 B4 B5 59.8(2) . .
C1 B4 B9 106.6(3) . .
B5 B4 B9 59.9(2) . .
C1 B4 B8 105.6(3) . .
B5 B4 B8 107.5(3) . .
B9 B4 B8 59.9(2) . .
C1 B4 B3 59.3(2) . .
B5 B4 B3 108.8(3) . .
B9 B4 B3 108.7(3) . .
B8 B4 B3 59.9(2) . .
C1 B4 H4A 123.4 . .
B5 B4 H4A 121.4 . .
B9 B4 H4A 121.8 . .
B8 B4 H4A 122.7 . .
B3 B4 H4A 121.1 . .
C2 B5 C1 57.5(2) . .
C2 B5 B6 58.8(2) . .
C1 B5 B6 106.1(3) . .
C2 B5 B4 104.3(3) . .
C1 B5 B4 58.9(2) . .
B6 B5 B4 108.3(3) . .
C2 B5 B9 105.0(3) . .
C1 B5 B9 106.2(3) . .
B6 B5 B9 60.3(2) . .
B4 B5 B9 60.4(2) . .
C2 B5 H5A 124.8 . .
C1 B5 H5A 123.5 . .
B6 B5 H5A 121.6 . .
B4 B5 H5A 122.3 . .
B9 B5 H5A 122.3 . .
C2 B6 B1 58.02(19) . .
C2 B6 B5 59.0(2) . .
B1 B6 B5 106.9(3) . .
C2 B6 B7 104.5(3) . .
B1 B6 B7 58.8(2) . .
B5 B6 B7 108.6(3) . .
C2 B6 B9 105.0(3) . .
B1 B6 B9 106.6(3) . .
B5 B6 B9 60.1(2) . .
B7 B6 B9 60.6(2) . .
C2 B6 H6 124.7 . .
B1 B6 H6 123.0 . .
B5 B6 H6 121.3 . .
B7 B6 H6 122.2 . .
B9 B6 H6 122.3 . .
B1 B7 B6 60.1(2) . .
B1 B7 B8 106.0(3) . .
B6 B7 B8 107.6(3) . .
B1 B7 B9 107.0(3) . .
B6 B7 B9 59.8(2) . .
B8 B7 B9 60.0(2) . .
B1 B7 B2 59.5(2) . .
B6 B7 B2 108.7(3) . .
B8 B7 B2 59.6(2) . .
B9 B7 B2 108.3(3) . .
B1 B7 H7 122.9 . .
B6 B7 H7 121.4 . .
B8 B7 H7 122.6 . .
B9 B7 H7 121.8 . .
B2 B7 H7 121.3 . .
B2 B8 B7 60.6(2) . .
B2 B8 B9 109.4(3) . .
B7 B8 B9 60.3(2) . .
B2 B8 B4 108.8(3) . .
B7 B8 B4 108.0(3) . .
B9 B8 B4 59.9(2) . .
B2 B8 B3 60.8(2) . .
B7 B8 B3 109.0(3) . .
B9 B8 B3 108.8(3) . .
B4 B8 B3 60.1(2) . .
B2 B8 H8B 120.7 . .
B7 B8 H8B 121.4 . .
B9 B8 H8B 121.2 . .
B4 B8 H8B 121.8 . .
B3 B8 H8B 121.1 . .
C5 B9 B5 120.6(3) . .
C5 B9 B6 122.2(3) . .
B5 B9 B6 59.6(2) . .
C5 B9 B4 121.0(3) . .
B5 B9 B4 59.8(2) . .
B6 B9 B4 107.3(3) . .
C5 B9 B8 123.0(3) . .
B5 B9 B8 107.6(3) . .
B6 B9 B8 107.1(3) . .
B4 B9 B8 60.2(2) . .
C5 B9 B7 123.5(3) . .
B5 B9 B7 107.4(3) . .
B6 B9 B7 59.6(2) . .
B4 B9 B7 107.7(3) . .
B8 B9 B7 59.6(2) . .
C4 B10 B11 108.1(3) . .
C4 B10 B14 60.6(2) . .
B11 B10 B14 110.4(3) . .
C4 B10 B15 109.3(3) . .
B11 B10 B15 61.3(2) . .
B14 B10 B15 61.3(2) . .
C4 B10 Co1 65.30(18) . .
B11 B10 Co1 66.07(17) . .
B14 B10 Co1 120.9(2) . .
B15 B10 Co1 121.6(2) . .
C4 B10 H10A 122.7 . .
B11 B10 H10A 121.6 . .
B14 B10 H10A 118.2 . .
B15 B10 H10A 118.1 . .
Co1 B10 H10A 109.6 . .
B10 B11 B16 108.6(3) . .
B10 B11 B15 60.3(2) . .
B16 B11 B15 60.8(2) . .
B10 B11 B12 109.2(3) . .
B16 B11 B12 61.7(2) . .
B15 B11 B12 111.2(3) . .
B10 B11 Co1 65.36(18) . .
B16 B11 Co1 120.2(3) . .
B15 B11 Co1 120.2(3) . .
B12 B11 Co1 65.39(18) . .
B10 B11 H11 122.4 . .
B16 B11 H11 118.9 . .
B15 B11 H11 118.3 . .
B12 B11 H11 120.6 . .
Co1 B11 H11 110.6 . .
C3 B12 B11 104.2(3) . .
C3 B12 B17 59.1(2) . .
B11 B12 B17 105.1(3) . .
C3 B12 B16 105.4(3) . .
B11 B12 B16 58.3(2) . .
B17 B12 B16 59.4(2) . .
C3 B12 Co1 63.94(18) . .
B11 B12 Co1 64.54(17) . .
B17 B12 Co1 116.7(3) . .
B16 B12 Co1 116.6(2) . .
C3 B12 H12A 124.5 . .
B11 B12 H12A 124.7 . .
B17 B12 H12A 121.0 . .
B16 B12 H12A 121.2 . .
Co1 B12 H12A 112.4 . .
C4 B13 C3 58.3(2) . .
C4 B13 B18 105.7(3) . .
C3 B13 B18 106.1(3) . .
C4 B13 B14 58.9(2) . .
C3 B13 B14 106.1(3) . .
B18 B13 B14 60.1(2) . .
C4 B13 B17 104.8(3) . .
C3 B13 B17 58.6(2) . .
B18 B13 B17 59.9(2) . .
B14 B13 B17 107.4(3) . .
C4 B13 H13 124.0 . .
C3 B13 H13 123.4 . .
B18 B13 H13 122.4 . .
B14 B13 H13 122.0 . .
B17 B13 H13 122.8 . .
C4 B14 B10 58.2(2) . .
C4 B14 B15 105.9(3) . .
B10 B14 B15 59.4(2) . .
C4 B14 B13 59.3(2) . .
B10 B14 B13 106.4(3) . .
B15 B14 B13 108.3(3) . .
C4 B14 B18 105.8(3) . .
B10 B14 B18 106.4(3) . .
B15 B14 B18 60.2(2) . .
B13 B14 B18 59.9(2) . .
C4 B14 H14 123.7 . .
B10 B14 H14 123.2 . .
B15 B14 H14 121.8 . .
B13 B14 H14 121.7 . .
B18 B14 H14 122.4 . .
B10 B15 B11 58.4(2) . .
B10 B15 B16 105.7(3) . .
B11 B15 B16 59.0(2) . .
B10 B15 B14 59.3(2) . .
B11 B15 B14 106.5(3) . .
B16 B15 B14 108.0(3) . .
B10 B15 B18 106.2(3) . .
B11 B15 B18 106.6(3) . .
B16 B15 B18 60.2(2) . .
B14 B15 B18 60.0(2) . .
B10 B15 H15 123.5 . .
B11 B15 H15 123.1 . .
B16 B15 H15 122.2 . .
B14 B15 H15 121.8 . .
B18 B15 H15 122.2 . .
B11 B16 B15 60.1(2) . .
B11 B16 B17 106.5(3) . .
B15 B16 B17 108.1(3) . .
B11 B16 B18 107.5(3) . .
B15 B16 B18 60.3(2) . .
B17 B16 B18 60.0(2) . .
B11 B16 B12 60.0(2) . .
B15 B16 B12 109.3(3) . .
B17 B16 B12 59.7(2) . .
B18 B16 B12 108.5(3) . .
B11 B16 H16 122.5 . .
B15 B16 H16 121.0 . .
B17 B16 H16 122.4 . .
B18 B16 H16 121.6 . .
B12 B16 H16 121.1 . .
C3 B17 B16 106.8(3) . .
C3 B17 B18 107.3(3) . .
B16 B17 B18 60.3(2) . .
C3 B17 B12 59.4(2) . .
B16 B17 B12 60.9(2) . .
B18 B17 B12 109.8(3) . .
C3 B17 B13 60.1(2) . .
B16 B17 B13 108.3(3) . .
B18 B17 B13 59.9(2) . .
B12 B17 B13 109.4(3) . .
C3 B17 H17 122.9 . .
B16 B17 H17 121.8 . .
B18 B17 H17 121.3 . .
B12 B17 H17 120.4 . .
B13 B17 H17 121.2 . .
C15 B18 B17 123.6(3) . .
C15 B18 B13 121.5(3) . .
B17 B18 B13 60.2(2) . .
C15 B18 B14 120.6(3) . .
B17 B18 B14 107.5(3) . .
B13 B18 B14 60.0(2) . .
C15 B18 B16 123.0(3) . .
B17 B18 B16 59.7(2) . .
B13 B18 B16 108.0(3) . .
B14 B18 B16 107.2(3) . .
C15 B18 B15 121.1(3) . .
B17 B18 B15 107.3(3) . .
B13 B18 B15 108.0(3) . .
B14 B18 B15 59.8(2) . .
B16 B18 B15 59.5(2) . .

loop_
_geom_bond_atom_site_label_1
_geom_bond_atom_site_label_2
_geom_bond_distance
_geom_bond_site_symmetry_2
Cs1 O7 2.971(3) .
Cs1 O4 3.001(2) 1_554
Cs1 O10 3.103(3) .
Cs1 O11 3.130(3) .
Cs1 O6 3.132(3) 1_455
Cs1 O9 3.226(3) .
Cs1 O6 3.269(2) 2_756
Cs1 O15 3.428(10) .
Cs1 C23 3.874(3) 1_455
Cs1 Cs1 4.9383(5) 2_656
Co1 C2 2.041(3) .
Co1 C4 2.053(4) .
Co1 C1 2.054(3) .
Co1 C3 2.055(4) .
Co1 B10 2.071(4) .
Co1 B1 2.072(4) .
Co1 B11 2.082(4) .
Co1 B3 2.093(4) .
Co1 B12 2.097(4) .
Co1 B2 2.108(4) .
O1 C13 1.271(4) .
O1 H1O 0.8400 .
O2 C13 1.259(4) .
O2 H2O 0.8400 .
O3 C14 1.318(4) .
O3 H3 0.8400 .
O4 C14 1.215(4) .
O4 Cs1 3.001(2) 1_556
O5 C23 1.321(4) .
O5 H5 0.8400 .
O6 C23 1.223(4) .
O6 Cs1 3.132(3) 1_655
O6 Cs1 3.269(2) 2_756
O7 C24 1.219(5) .
O8 C24 1.322(4) .
O8 H8 0.8400 .
O9 C26 1.222(4) .
O10 C29 1.212(5) .
O11 C32 1.214(5) .
O12 C35 1.201(6) .
O13 C38 1.212(6) .
O14 C41 1.224(9) .
O15 H15A 0.9052 .
O15 H15B 0.9048 .
C1 C2 1.663(5) .
C1 B4 1.730(5) .
C1 B3 1.744(5) .
C1 B5 1.747(5) .
C1 H1 1.1200 .
C2 B1 1.680(5) .
C2 B6 1.705(5) .
C2 B5 1.709(5) .
C2 H2 1.1200 .
C3 C4 1.704(6) .
C3 B17 1.736(6) .
C3 B12 1.742(6) .
C3 B13 1.763(5) .
C3 H3A 1.1200 .
C4 B10 1.687(5) .
C4 B14 1.730(5) .
C4 B13 1.737(5) .
C4 H4 1.1200 .
C5 C6 1.199(5) .
C5 B9 1.543(5) .
C6 C7 1.435(5) .
C7 C8 1.399(5) .
C7 C12 1.402(5) .
C8 C9 1.396(5) .
C8 H8A 0.9500 .
C9 C10 1.388(5) .
C9 C13 1.490(5) .
C10 C11 1.394(5) .
C10 H10 0.9500 .
C11 C12 1.388(5) .
C11 C14 1.494(5) .
C12 H12 0.9500 .
C15 C16 1.205(5) .
C15 B18 1.533(5) .
C16 C17 1.439(5) .
C17 C22 1.399(5) .
C17 C18 1.402(5) .
C18 C19 1.393(5) .
C18 H18 0.9500 .
C19 C20 1.390(5) .
C19 C23 1.488(5) .
C20 C21 1.394(5) .
C20 H20 0.9500 .
C21 C22 1.388(5) .
C21 C24 1.492(5) .
C22 H22 0.9500 .
C23 Cs1 3.874(3) 1_655
C25 C26 1.491(5) .
C25 H25A 0.9800 .
C25 H25B 0.9800 .
C25 H25C 0.9800 .
C26 C27 1.490(5) .
C27 H27A 0.9800 .
C27 H27B 0.9800 .
C27 H27C 0.9800 .
C28 C29 1.510(6) .
C28 H28A 0.9800 .
C28 H28B 0.9800 .
C28 H28C 0.9800 .
C29 C30 1.496(6) .
C30 H30A 0.9800 .
C30 H30B 0.9800 .
C30 H30C 0.9800 .
C31 C32 1.487(6) .
C31 H31A 0.9800 .
C31 H31B 0.9800 .
C31 H31C 0.9800 .
C32 C33 1.491(6) .
C33 H33A 0.9800 .
C33 H33B 0.9800 .
C33 H33C 0.9800 .
C34 C35 1.489(7) .
C34 H34A 0.9800 .
C34 H34B 0.9800 .
C34 H34C 0.9800 .
C35 C36 1.515(7) .
C36 H36A 0.9800 .
C36 H36B 0.9800 .
C36 H36C 0.9800 .
C37 C38 1.461(10) .
C37 H37A 0.9800 .
C37 H37B 0.9800 .
C37 H37C 0.9800 .
C38 C39 1.461(8) .
C39 H39A 0.9800 .
C39 H39B 0.9800 .
C39 H39C 0.9800 .
C40 C41 1.534(12) .
C40 H40A 0.9800 .
C40 H40B 0.9800 .
C40 H40C 0.9800 .
C41 C42 1.559(11) .
C42 H42A 0.9800 .
C42 H42B 0.9800 .
C42 H42C 0.9800 .
B1 B7 1.734(5) .
B1 B2 1.751(5) .
B1 B6 1.758(5) .
B1 H1A 1.1200 .
B2 B8 1.774(5) .
B2 B7 1.791(5) .
B2 B3 1.803(5) .
B2 H2A 1.1200 .
B3 B8 1.790(5) .
B3 B4 1.793(5) .
B3 H3B 1.1200 .
B4 B5 1.773(5) .
B4 B9 1.784(5) .
B4 B8 1.790(5) .
B4 H4A 1.1200 .
B5 B6 1.765(6) .
B5 B9 1.775(5) .
B5 H5A 1.1200 .
B6 B7 1.774(5) .
B6 B9 1.777(5) .
B6 H6 1.1200 .
B7 B8 1.778(5) .
B7 B9 1.791(5) .
B7 H7 1.1200 .
B8 B9 1.785(5) .
B8 H8B 1.1200 .
B10 B11 1.708(5) .
B10 B14 1.741(5) .
B10 B15 1.742(5) .
B10 H10A 1.1200 .
B11 B16 1.739(5) .
B11 B15 1.758(5) .
B11 B12 1.768(5) .
B11 H11 1.1200 .
B12 B17 1.777(6) .
B12 B16 1.798(5) .
B12 H12A 1.1200 .
B13 B18 1.778(5) .
B13 B14 1.779(6) .
B13 B17 1.783(6) .
B13 H13 1.1200 .
B14 B15 1.776(5) .
B14 B18 1.781(5) .
B14 H14 1.1200 .
B15 B16 1.770(5) .
B15 B18 1.785(5) .
B15 H15 1.1200 .
B16 B17 1.772(6) .
B16 B18 1.784(6) .
B16 H16 1.1200 .
B17 B18 1.777(5) .
B17 H17 1.1200 .

loop_
_geom_torsion_atom_site_label_1
_geom_torsion_atom_site_label_2
_geom_torsion_atom_site_label_3
_geom_torsion_atom_site_label_4
_geom_torsion
_geom_torsion_site_symmetry_1
_geom_torsion_site_symmetry_4
O4 Cs1 O7 C24 177.5(4) 1_554 .
O10 Cs1 O7 C24 -95.5(4) . .
O11 Cs1 O7 C24 9.3(4) . .
O6 Cs1 O7 C24 96.6(4) 1_455 .
O9 Cs1 O7 C24 -37.4(4) . .
O6 Cs1 O7 C24 31.8(4) 2_756 .
O15 Cs1 O7 C24 151.9(4) . .
C23 Cs1 O7 C24 113.0(4) 1_455 .
Cs1 Cs1 O7 C24 62.4(4) 2_656 .
O7 Cs1 O9 C26 -178.7(3) . .
O4 Cs1 O9 C26 -84.4(3) 1_554 .
O10 Cs1 O9 C26 -50.7(3) . .
O11 Cs1 O9 C26 36.9(3) . .
O6 Cs1 O9 C26 79.3(3) 1_455 .
O6 Cs1 O9 C26 101.3(3) 2_756 .
O15 Cs1 O9 C26 -170.1(3) . .
C23 Cs1 O9 C26 96.2(3) 1_455 .
Cs1 Cs1 O9 C26 92.3(3) 2_656 .
O7 Cs1 O10 C29 -13.6(5) . .
O4 Cs1 O10 C29 98.6(5) 1_554 .
O11 Cs1 O10 C29 -143.9(5) . .
O6 Cs1 O10 C29 153.3(5) 1_455 .
O9 Cs1 O10 C29 -64.3(5) . .
O6 Cs1 O10 C29 -98.1(5) 2_756 .
O15 Cs1 O10 C29 50.0(6) . .
C23 Cs1 O10 C29 133.6(5) 1_455 .
Cs1 Cs1 O10 C29 -154.1(5) 2_656 .
O7 Cs1 O11 C32 -155.0(4) . .
O4 Cs1 O11 C32 36.8(4) 1_554 .
O10 Cs1 O11 C32 -36.3(4) . .
O6 Cs1 O11 C32 93.7(4) 1_455 .
O9 Cs1 O11 C32 -113.8(4) . .
O6 Cs1 O11 C32 -179.0(4) 2_756 .
O15 Cs1 O11 C32 119.8(4) . .
C23 Cs1 O11 C32 89.5(4) 1_455 .
Cs1 Cs1 O11 C32 136.7(4) 2_656 .
C4 Co1 C1 C2 -55.0(3) . .
C3 Co1 C1 C2 148(3) . .
B10 Co1 C1 C2 -91.66(19) . .
B1 Co1 C1 C2 36.21(18) . .
B11 Co1 C1 C2 -140.46(19) . .
B3 Co1 C1 C2 126.0(2) . .
B12 Co1 C1 C2 177.82(18) . .
B2 Co1 C1 C2 85.92(19) . .
C2 Co1 C1 B4 -97.1(3) . .
C4 Co1 C1 B4 -152.1(3) . .
C3 Co1 C1 B4 51(3) . .
B10 Co1 C1 B4 171.3(3) . .
B1 Co1 C1 B4 -60.9(3) . .
B11 Co1 C1 B4 122.5(3) . .
B3 Co1 C1 B4 28.9(2) . .
B12 Co1 C1 B4 80.7(3) . .
B2 Co1 C1 B4 -11.2(3) . .
C2 Co1 C1 B3 -126.0(2) . .
C4 Co1 C1 B3 178.9(2) . .
C3 Co1 C1 B3 22(3) . .
B10 Co1 C1 B3 142.33(18) . .
B1 Co1 C1 B3 -89.80(19) . .
B11 Co1 C1 B3 93.52(19) . .
B12 Co1 C1 B3 51.8(2) . .
B2 Co1 C1 B3 -40.10(19) . .
C2 Co1 C1 B5 -23.5(2) . .
C4 Co1 C1 B5 -78.5(3) . .
C3 Co1 C1 B5 125(3) . .
B10 Co1 C1 B5 -115.1(3) . .
B1 Co1 C1 B5 12.7(3) . .
B11 Co1 C1 B5 -163.9(3) . .
B3 Co1 C1 B5 102.6(3) . .
B12 Co1 C1 B5 154.4(2) . .
B2 Co1 C1 B5 62.5(3) . .
B4 C1 C2 B1 66.5(3) . .
B3 C1 C2 B1 0.5(3) . .
B5 C1 C2 B1 105.9(3) . .
Co1 C1 C2 B1 -51.0(2) . .
B4 C1 C2 B6 -1.6(3) . .
B3 C1 C2 B6 -67.6(3) . .
B5 C1 C2 B6 37.8(3) . .
Co1 C1 C2 B6 -119.1(2) . .
B4 C1 C2 B5 -39.4(2) . .
B3 C1 C2 B5 -105.4(3) . .
Co1 C1 C2 B5 -156.9(2) . .
B4 C1 C2 Co1 117.5(2) . .
B3 C1 C2 Co1 51.5(2) . .
B5 C1 C2 Co1 156.9(2) . .
C4 Co1 C2 C1 143.37(19) . .
C3 Co1 C2 C1 -177.5(2) . .
B10 Co1 C2 C1 94.7(2) . .
B1 Co1 C2 C1 -128.0(3) . .
B11 Co1 C2 C1 54.5(3) . .
B3 Co1 C2 C1 -38.34(19) . .
B12 Co1 C2 C1 -20.7(17) . .
B2 Co1 C2 C1 -89.45(19) . .
C4 Co1 C2 B1 -88.6(2) . .
C1 Co1 C2 B1 128.0(2) . .
C3 Co1 C2 B1 -49.5(3) . .
B10 Co1 C2 B1 -137.34(19) . .
B11 Co1 C2 B1 -177.5(2) . .
B3 Co1 C2 B1 89.66(19) . .
B12 Co1 C2 B1 107.3(16) . .
B2 Co1 C2 B1 38.55(19) . .
C4 Co1 C2 B6 -114.2(3) . .
C1 Co1 C2 B6 102.4(3) . .
C3 Co1 C2 B6 -75.1(3) . .
B10 Co1 C2 B6 -163.0(3) . .
B1 Co1 C2 B6 -25.6(2) . .
B11 Co1 C2 B6 156.9(3) . .
B3 Co1 C2 B6 64.0(3) . .
B12 Co1 C2 B6 81.7(17) . .
B2 Co1 C2 B6 12.9(3) . .
C4 Co1 C2 B5 168.2(3) . .
C1 Co1 C2 B5 24.9(2) . .
C3 Co1 C2 B5 -152.7(3) . .
B10 Co1 C2 B5 119.5(3) . .
B1 Co1 C2 B5 -103.1(3) . .
B11 Co1 C2 B5 79.4(3) . .
B3 Co1 C2 B5 -13.5(3) . .
B12 Co1 C2 B5 4.1(18) . .
B2 Co1 C2 B5 -64.6(3) . .
C2 Co1 C3 C4 -55.6(3) . .
C1 Co1 C3 C4 158(3) . .
B10 Co1 C3 C4 37.4(2) . .
B1 Co1 C3 C4 -90.4(2) . .
B11 Co1 C3 C4 86.3(2) . .
B3 Co1 C3 C4 179.1(2) . .
B12 Co1 C3 C4 127.0(3) . .
B2 Co1 C3 C4 -140.0(2) . .
C2 Co1 C3 B17 -152.9(3) . .
C4 Co1 C3 B17 -97.4(3) . .
C1 Co1 C3 B17 61(3) . .
B10 Co1 C3 B17 -59.9(3) . .
B1 Co1 C3 B17 172.2(3) . .
B11 Co1 C3 B17 -11.1(3) . .
B3 Co1 C3 B17 81.8(3) . .
B12 Co1 C3 B17 29.6(3) . .
B2 Co1 C3 B17 122.7(3) . .
C2 Co1 C3 B12 177.47(19) . .
C4 Co1 C3 B12 -127.0(3) . .
C1 Co1 C3 B12 31(3) . .
B10 Co1 C3 B12 -89.5(2) . .
B1 Co1 C3 B12 142.6(2) . .
B11 Co1 C3 B12 -40.66(19) . .
B3 Co1 C3 B12 52.2(3) . .
B2 Co1 C3 B12 93.1(2) . .
C2 Co1 C3 B13 -80.1(4) . .
C4 Co1 C3 B13 -24.6(3) . .
C1 Co1 C3 B13 133(3) . .
B10 Co1 C3 B13 12.9(3) . .
B1 Co1 C3 B13 -115.0(3) . .
B11 Co1 C3 B13 61.7(3) . .
B3 Co1 C3 B13 154.6(3) . .
B12 Co1 C3 B13 102.4(4) . .
B2 Co1 C3 B13 -164.5(3) . .
B17 C3 C4 B10 64.8(3) . .
B12 C3 C4 B10 -0.6(4) . .
B13 C3 C4 B10 104.0(3) . .
Co1 C3 C4 B10 -51.6(2) . .
B17 C3 C4 B14 -0.8(4) . .
B12 C3 C4 B14 -66.2(3) . .
B13 C3 C4 B14 38.4(3) . .
Co1 C3 C4 B14 -117.2(3) . .
B17 C3 C4 B13 -39.2(3) . .
B12 C3 C4 B13 -104.6(3) . .
Co1 C3 C4 B13 -155.7(3) . .
B17 C3 C4 Co1 116.4(3) . .
B12 C3 C4 Co1 51.0(2) . .
B13 C3 C4 Co1 155.7(3) . .
C2 Co1 C4 B10 -90.4(2) . .
C1 Co1 C4 B10 -52.3(3) . .
C3 Co1 C4 B10 125.9(3) . .
B1 Co1 C4 B10 -138.8(2) . .
B11 Co1 C4 B10 38.0(2) . .
B3 Co1 C4 B10 116(2) . .
B12 Co1 C4 B10 88.3(2) . .
B2 Co1 C4 B10 -179.91(18) . .
C2 Co1 C4 C3 143.7(2) . .
C1 Co1 C4 C3 -178.3(2) . .
B10 Co1 C4 C3 -125.9(3) . .
B1 Co1 C4 C3 95.3(2) . .
B11 Co1 C4 C3 -87.9(2) . .
B3 Co1 C4 C3 -10(2) . .
B12 Co1 C4 C3 -37.6(2) . .
B2 Co1 C4 C3 54.2(3) . .
C2 Co1 C4 B14 -116.1(3) . .
C1 Co1 C4 B14 -78.0(4) . .
C3 Co1 C4 B14 100.2(4) . .
B10 Co1 C4 B14 -25.7(3) . .
B1 Co1 C4 B14 -164.5(3) . .
B11 Co1 C4 B14 12.3(3) . .
B3 Co1 C4 B14 90(2) . .
B12 Co1 C4 B14 62.6(3) . .
B2 Co1 C4 B14 154.4(3) . .
C2 Co1 C4 B13 169.1(3) . .
C1 Co1 C4 B13 -152.9(3) . .
C3 Co1 C4 B13 25.4(3) . .
B10 Co1 C4 B13 -100.5(3) . .
B1 Co1 C4 B13 120.7(3) . .
B11 Co1 C4 B13 -62.5(3) . .
B3 Co1 C4 B13 15(2) . .
B12 Co1 C4 B13 -12.2(3) . .
B2 Co1 C4 B13 79.6(3) . .
B9 C5 C6 C7 -78(19) . .
C5 C6 C7 C8 -159(5) . .
C5 C6 C7 C12 21(6) . .
C12 C7 C8 C9 0.1(5) . .
C6 C7 C8 C9 180.0(3) . .
C7 C8 C9 C10 0.2(5) . .
C7 C8 C9 C13 179.4(3) . .
C8 C9 C10 C11 -0.2(5) . .
C13 C9 C10 C11 -179.5(3) . .
C9 C10 C11 C12 0.1(5) . .
C9 C10 C11 C14 -179.2(3) . .
C10 C11 C12 C7 0.2(5) . .
C14 C11 C12 C7 179.4(3) . .
C8 C7 C12 C11 -0.3(5) . .
C6 C7 C12 C11 179.8(3) . .
C10 C9 C13 O2 1.3(5) . .
C8 C9 C13 O2 -178.0(3) . .
C10 C9 C13 O1 -179.2(3) . .
C8 C9 C13 O1 1.5(5) . .
Cs1 O4 C14 O3 140.3(5) 1_556 .
Cs1 O4 C14 C11 -39.8(8) 1_556 .
C12 C11 C14 O4 -2.7(5) . .
C10 C11 C14 O4 176.5(3) . .
C12 C11 C14 O3 177.2(3) . .
C10 C11 C14 O3 -3.6(4) . .
B18 C15 C16 C17 94(31) . .
C15 C16 C17 C22 64(17) . .
C15 C16 C17 C18 -115(17) . .
C22 C17 C18 C19 -1.0(5) . .
C16 C17 C18 C19 178.0(3) . .
C17 C18 C19 C20 -0.6(5) . .
C17 C18 C19 C23 179.3(3) . .
C18 C19 C20 C21 1.4(5) . .
C23 C19 C20 C21 -178.4(3) . .
C19 C20 C21 C22 -0.6(5) . .
C19 C20 C21 C24 178.1(3) . .
C20 C21 C22 C17 -1.0(5) . .
C24 C21 C22 C17 -179.8(3) . .
C18 C17 C22 C21 1.9(5) . .
C16 C17 C22 C21 -177.2(3) . .
Cs1 O6 C23 O5 -71.9(4) 1_655 .
Cs1 O6 C23 O5 51.1(4) 2_756 .
Cs1 O6 C23 C19 107.6(3) 1_655 .
Cs1 O6 C23 C19 -129.5(3) 2_756 .
Cs1 O6 C23 Cs1 123.0(3) 2_756 1_655
C20 C19 C23 O6 -4.1(5) . .
C18 C19 C23 O6 176.0(3) . .
C20 C19 C23 O5 175.4(3) . .
C18 C19 C23 O5 -4.5(5) . .
C20 C19 C23 Cs1 50.7(4) . 1_655
C18 C19 C23 Cs1 -129.2(3) . 1_655
Cs1 O7 C24 O8 35.4(6) . .
Cs1 O7 C24 C21 -145.5(3) . .
C22 C21 C24 O7 1.4(5) . .
C20 C21 C24 O7 -177.4(3) . .
C22 C21 C24 O8 -179.5(3) . .
C20 C21 C24 O8 1.7(5) . .
Cs1 O9 C26 C27 7.7(5) . .
Cs1 O9 C26 C25 -171.1(3) . .
Cs1 O10 C29 C30 -126.2(5) . .
Cs1 O10 C29 C28 53.3(7) . .
Cs1 O11 C32 C31 148.0(3) . .
Cs1 O11 C32 C33 -31.9(6) . .
C1 C2 B1 B7 -66.2(3) . .
B6 C2 B1 B7 39.3(2) . .
B5 C2 B1 B7 1.8(4) . .
Co1 C2 B1 B7 -117.0(2) . .
C1 C2 B1 B2 -0.9(3) . .
B6 C2 B1 B2 104.6(3) . .
B5 C2 B1 B2 67.1(3) . .
Co1 C2 B1 B2 -51.7(2) . .
C1 C2 B1 B6 -105.5(3) . .
B5 C2 B1 B6 -37.5(3) . .
Co1 C2 B1 B6 -156.3(2) . .
C1 C2 B1 Co1 50.8(2) . .
B6 C2 B1 Co1 156.3(2) . .
B5 C2 B1 Co1 118.8(3) . .
C4 Co1 B1 C2 97.83(19) . .
C1 Co1 B1 C2 -36.02(18) . .
C3 Co1 B1 C2 147.11(19) . .
B10 Co1 B1 C2 59.0(2) . .
B11 Co1 B1 C2 34(3) . .
B3 Co1 B1 C2 -85.92(19) . .
B12 Co1 B1 C2 -173.6(2) . .
B2 Co1 B1 C2 -125.4(2) . .
C2 Co1 B1 B7 95.8(3) . .
C4 Co1 B1 B7 -166.3(3) . .
C1 Co1 B1 B7 59.8(3) . .
C3 Co1 B1 B7 -117.0(3) . .
B10 Co1 B1 B7 154.9(2) . .
B11 Co1 B1 B7 130(3) . .
B3 Co1 B1 B7 9.9(3) . .
B12 Co1 B1 B7 -77.7(3) . .
B2 Co1 B1 B7 -29.6(2) . .
C2 Co1 B1 B2 125.4(2) . .
C4 Co1 B1 B2 -136.75(19) . .
C1 Co1 B1 B2 89.40(19) . .
C3 Co1 B1 B2 -87.47(19) . .
B10 Co1 B1 B2 -175.54(18) . .
B11 Co1 B1 B2 159(3) . .
B3 Co1 B1 B2 39.50(18) . .
B12 Co1 B1 B2 -48.2(3) . .
C2 Co1 B1 B6 23.5(2) . .
C4 Co1 B1 B6 121.3(3) . .
C1 Co1 B1 B6 -12.5(3) . .
C3 Co1 B1 B6 170.6(3) . .
B10 Co1 B1 B6 82.6(3) . .
B11 Co1 B1 B6 57(3) . .
B3 Co1 B1 B6 -62.4(3) . .
B12 Co1 B1 B6 -150.1(2) . .
B2 Co1 B1 B6 -101.9(3) . .
C2 B1 B2 B8 -61.7(3) . .
B7 B1 B2 B8 38.8(2) . .
B6 B1 B2 B8 1.7(3) . .
Co1 B1 B2 B8 -112.7(2) . .
C2 B1 B2 B7 -100.5(3) . .
B6 B1 B2 B7 -37.0(2) . .
Co1 B1 B2 B7 -151.4(2) . .
C2 B1 B2 B3 0.9(3) . .
B7 B1 B2 B3 101.4(3) . .
B6 B1 B2 B3 64.4(3) . .
Co1 B1 B2 B3 -50.02(19) . .
C2 B1 B2 Co1 51.0(2) . .
B7 B1 B2 Co1 151.4(2) . .
B6 B1 B2 Co1 114.4(2) . .
C2 Co1 B2 B1 -37.65(18) . .
C4 Co1 B2 B1 59.4(2) . .
C1 Co1 B2 B1 -85.74(19) . .
C3 Co1 B2 B1 97.2(2) . .
B10 Co1 B2 B1 58(2) . .
B11 Co1 B2 B1 -178.3(2) . .
B3 Co1 B2 B1 -125.1(2) . .
B12 Co1 B2 B1 146.92(19) . .
C2 Co1 B2 B8 57.4(2) . .
C4 Co1 B2 B8 154.5(2) . .
C1 Co1 B2 B8 9.3(2) . .
C3 Co1 B2 B8 -167.7(3) . .
B10 Co1 B2 B8 153.5(19) . .
B1 Co1 B2 B8 95.1(3) . .
B11 Co1 B2 B8 -83.2(3) . .
B3 Co1 B2 B8 -30.0(2) . .
B12 Co1 B2 B8 -118.0(3) . .
C2 Co1 B2 B7 -10.5(2) . .
C4 Co1 B2 B7 86.6(3) . .
C1 Co1 B2 B7 -58.6(2) . .
C3 Co1 B2 B7 124.4(3) . .
B10 Co1 B2 B7 86(2) . .
B1 Co1 B2 B7 27.2(2) . .
B11 Co1 B2 B7 -151.1(2) . .
B3 Co1 B2 B7 -97.9(3) . .
B12 Co1 B2 B7 174.1(2) . .
C2 Co1 B2 B3 87.43(18) . .
C4 Co1 B2 B3 -175.5(2) . .
C1 Co1 B2 B3 39.34(18) . .
C3 Co1 B2 B3 -137.7(2) . .
B10 Co1 B2 B3 -176(32) . .
B1 Co1 B2 B3 125.1(2) . .
B11 Co1 B2 B3 -53.2(3) . .
B12 Co1 B2 B3 -88.00(19) . .
C2 C1 B3 B8 61.7(3) . .
B4 C1 B3 B8 -39.5(2) . .
B5 C1 B3 B8 -2.9(3) . .
Co1 C1 B3 B8 112.9(2) . .
C2 C1 B3 B4 101.2(3) . .
B5 C1 B3 B4 36.6(3) . .
Co1 C1 B3 B4 152.3(2) . .
C2 C1 B3 B2 0.1(3) . .
B4 C1 B3 B2 -101.1(3) . .
B5 C1 B3 B2 -64.5(3) . .
Co1 C1 B3 B2 51.27(19) . .
C2 C1 B3 Co1 -51.2(2) . .
B4 C1 B3 Co1 -152.3(2) . .
B5 C1 B3 Co1 -115.8(3) . .
B1 B2 B3 C1 -0.6(3) . .
B8 B2 B3 C1 98.3(3) . .
B7 B2 B3 C1 60.9(3) . .
Co1 B2 B3 C1 -50.66(19) . .
B1 B2 B3 B8 -98.9(3) . .
B7 B2 B3 B8 -37.4(2) . .
Co1 B2 B3 B8 -149.0(2) . .
B1 B2 B3 B4 -61.9(3) . .
B8 B2 B3 B4 37.0(2) . .
B7 B2 B3 B4 -0.4(3) . .
Co1 B2 B3 B4 -112.0(2) . .
B1 B2 B3 Co1 50.04(19) . .
B8 B2 B3 Co1 149.0(2) . .
B7 B2 B3 Co1 111.6(2) . .
C2 Co1 B3 C1 37.10(18) . .
C4 Co1 B3 C1 -169(2) . .
C3 Co1 B3 C1 -178.4(2) . .
B10 Co1 B3 C1 -56.3(3) . .
B1 Co1 B3 C1 85.46(19) . .
B11 Co1 B3 C1 -91.47(19) . .
B12 Co1 B3 C1 -141.42(19) . .
B2 Co1 B3 C1 124.1(2) . .
C2 Co1 B3 B8 -57.2(2) . .
C4 Co1 B3 B8 97(2) . .
C1 Co1 B3 B8 -94.3(3) . .
C3 Co1 B3 B8 87.2(3) . .
B10 Co1 B3 B8 -150.6(2) . .
B1 Co1 B3 B8 -8.9(2) . .
B11 Co1 B3 B8 174.2(2) . .
B12 Co1 B3 B8 124.2(2) . .
B2 Co1 B3 B8 29.7(2) . .
C2 Co1 B3 B4 10.8(2) . .
C4 Co1 B3 B4 165(2) . .
C1 Co1 B3 B4 -26.3(2) . .
C3 Co1 B3 B4 155.3(2) . .
B10 Co1 B3 B4 -82.6(3) . .
B1 Co1 B3 B4 59.1(2) . .
B11 Co1 B3 B4 -117.8(3) . .
B12 Co1 B3 B4 -167.7(2) . .
B2 Co1 B3 B4 97.7(3) . .
C2 Co1 B3 B2 -86.97(18) . .
C4 Co1 B3 B2 67(2) . .
C1 Co1 B3 B2 -124.1(2) . .
C3 Co1 B3 B2 57.5(2) . .
B10 Co1 B3 B2 179.65(19) . .
B1 Co1 B3 B2 -38.61(17) . .
B11 Co1 B3 B2 144.47(18) . .
B12 Co1 B3 B2 94.51(19) . .
C2 C1 B4 B5 38.8(2) . .
B3 C1 B4 B5 141.1(3) . .
Co1 C1 B4 B5 111.0(3) . .
C2 C1 B4 B9 0.0(3) . .
B3 C1 B4 B9 102.3(3) . .
B5 C1 B4 B9 -38.8(2) . .
Co1 C1 B4 B9 72.2(3) . .
C2 C1 B4 B8 -62.6(3) . .
B3 C1 B4 B8 39.6(2) . .
B5 C1 B4 B8 -101.5(3) . .
Co1 C1 B4 B8 9.6(4) . .
C2 C1 B4 B3 -102.3(3) . .
B5 C1 B4 B3 -141.1(3) . .
Co1 C1 B4 B3 -30.1(2) . .
B8 B3 B4 C1 134.8(3) . .
B2 B3 B4 C1 98.1(3) . .
Co1 B3 B4 C1 27.9(2) . .
C1 B3 B4 B5 -35.0(3) . .
B8 B3 B4 B5 99.8(3) . .
B2 B3 B4 B5 63.1(3) . .
Co1 B3 B4 B5 -7.2(3) . .
C1 B3 B4 B9 -98.6(3) . .
B8 B3 B4 B9 36.2(2) . .
B2 B3 B4 B9 -0.5(3) . .
Co1 B3 B4 B9 -70.7(3) . .
C1 B3 B4 B8 -134.8(3) . .
B2 B3 B4 B8 -36.7(2) . .
Co1 B3 B4 B8 -106.9(3) . .
B1 C2 B5 C1 -102.7(3) . .
B6 C2 B5 C1 -140.4(3) . .
Co1 C2 B5 C1 -25.8(2) . .
C1 C2 B5 B6 140.4(3) . .
B1 C2 B5 B6 37.6(3) . .
Co1 C2 B5 B6 114.6(3) . .
C1 C2 B5 B4 37.3(2) . .
B1 C2 B5 B4 -65.4(3) . .
B6 C2 B5 B4 -103.0(3) . .
Co1 C2 B5 B4 11.6(4) . .
C1 C2 B5 B9 100.0(3) . .
B1 C2 B5 B9 -2.8(4) . .
B6 C2 B5 B9 -40.4(2) . .
Co1 C2 B5 B9 74.2(3) . .
B4 C1 B5 C2 136.6(3) . .
B3 C1 B5 C2 99.7(3) . .
Co1 C1 B5 C2 24.7(2) . .
C2 C1 B5 B6 -34.6(2) . .
B4 C1 B5 B6 102.0(3) . .
B3 C1 B5 B6 65.1(3) . .
Co1 C1 B5 B6 -9.9(4) . .
C2 C1 B5 B4 -136.6(3) . .
B3 C1 B5 B4 -36.9(3) . .
Co1 C1 B5 B4 -111.9(3) . .
C2 C1 B5 B9 -97.6(3) . .
B4 C1 B5 B9 39.0(2) . .
B3 C1 B5 B9 2.1(4) . .
Co1 C1 B5 B9 -72.9(3) . .
C1 B4 B5 C2 -36.7(2) . .
B9 B4 B5 C2 99.3(3) . .
B8 B4 B5 C2 61.5(3) . .
B3 B4 B5 C2 -1.9(3) . .
B9 B4 B5 C1 136.0(3) . .
B8 B4 B5 C1 98.2(3) . .
B3 B4 B5 C1 34.8(2) . .
C1 B4 B5 B6 -98.1(3) . .
B9 B4 B5 B6 37.9(2) . .
B8 B4 B5 B6 0.1(3) . .
B3 B4 B5 B6 -63.3(3) . .
C1 B4 B5 B9 -136.0(3) . .
B8 B4 B5 B9 -37.8(2) . .
B3 B4 B5 B9 -101.2(3) . .
C1 C2 B6 B1 102.9(3) . .
B5 C2 B6 B1 140.8(3) . .
Co1 C2 B6 B1 26.6(2) . .
C1 C2 B6 B5 -37.9(3) . .
B1 C2 B6 B5 -140.8(3) . .
Co1 C2 B6 B5 -114.2(3) . .
C1 C2 B6 B7 65.3(3) . .
B1 C2 B6 B7 -37.6(2) . .
B5 C2 B6 B7 103.2(3) . .
Co1 C2 B6 B7 -11.0(4) . .
C1 C2 B6 B9 2.4(3) . .
B1 C2 B6 B9 -100.5(3) . .
B5 C2 B6 B9 40.3(2) . .
Co1 C2 B6 B9 -73.9(3) . .
B7 B1 B6 C2 -136.3(3) . .
B2 B1 B6 C2 -99.0(3) . .
Co1 B1 B6 C2 -24.8(2) . .
C2 B1 B6 B5 34.5(2) . .
B7 B1 B6 B5 -101.9(3) . .
B2 B1 B6 B5 -64.5(3) . .
Co1 B1 B6 B5 9.7(4) . .
C2 B1 B6 B7 136.3(3) . .
B2 B1 B6 B7 37.4(2) . .
Co1 B1 B6 B7 111.5(3) . .
C2 B1 B6 B9 97.6(3) . .
B7 B1 B6 B9 -38.8(3) . .
B2 B1 B6 B9 -1.4(4) . .
Co1 B1 B6 B9 72.8(3) . .
C1 B5 B6 C2 34.1(2) . .
B4 B5 B6 C2 95.9(3) . .
B9 B5 B6 C2 133.9(3) . .
C2 B5 B6 B1 -34.1(2) . .
C1 B5 B6 B1 0.0(3) . .
B4 B5 B6 B1 61.9(3) . .
B9 B5 B6 B1 99.8(3) . .
C2 B5 B6 B7 -96.1(3) . .
C1 B5 B6 B7 -62.1(3) . .
B4 B5 B6 B7 -0.2(3) . .
B9 B5 B6 B7 37.8(2) . .
C2 B5 B6 B9 -133.9(3) . .
C1 B5 B6 B9 -99.8(3) . .
B4 B5 B6 B9 -38.0(2) . .
C2 B1 B7 B6 -38.5(2) . .
B2 B1 B7 B6 -140.2(3) . .
Co1 B1 B7 B6 -109.3(3) . .
C2 B1 B7 B8 62.9(3) . .
B2 B1 B7 B8 -38.8(2) . .
B6 B1 B7 B8 101.4(3) . .
Co1 B1 B7 B8 -7.9(3) . .
C2 B1 B7 B9 0.0(3) . .
B2 B1 B7 B9 -101.6(3) . .
B6 B1 B7 B9 38.5(2) . .
Co1 B1 B7 B9 -70.8(3) . .
C2 B1 B7 B2 101.6(3) . .
B6 B1 B7 B2 140.2(3) . .
Co1 B1 B7 B2 30.8(2) . .
C2 B6 B7 B1 37.2(2) . .
B5 B6 B7 B1 98.9(3) . .
B9 B6 B7 B1 136.5(3) . .
C2 B6 B7 B8 -61.5(3) . .
B1 B6 B7 B8 -98.7(3) . .
B5 B6 B7 B8 0.2(3) . .
B9 B6 B7 B8 37.7(2) . .
C2 B6 B7 B9 -99.2(3) . .
B1 B6 B7 B9 -136.5(3) . .
B5 B6 B7 B9 -37.6(2) . .
C2 B6 B7 B2 1.6(3) . .
B1 B6 B7 B2 -35.7(2) . .
B5 B6 B7 B2 63.2(3) . .
B9 B6 B7 B2 100.8(3) . .
B8 B2 B7 B1 -135.7(3) . .
B3 B2 B7 B1 -98.2(3) . .
Co1 B2 B7 B1 -28.8(2) . .
B1 B2 B7 B6 35.9(2) . .
B8 B2 B7 B6 -99.8(3) . .
B3 B2 B7 B6 -62.3(3) . .
Co1 B2 B7 B6 7.1(3) . .
B1 B2 B7 B8 135.7(3) . .
B3 B2 B7 B8 37.5(2) . .
Co1 B2 B7 B8 107.0(3) . .
B1 B2 B7 B9 99.4(3) . .
B8 B2 B7 B9 -36.4(2) . .
B3 B2 B7 B9 1.1(3) . .
Co1 B2 B7 B9 70.6(3) . .
B1 B2 B8 B7 -38.2(2) . .
B3 B2 B8 B7 -138.0(3) . .
Co1 B2 B8 B7 -106.7(3) . .
B1 B2 B8 B9 -1.4(3) . .
B7 B2 B8 B9 36.8(2) . .
B3 B2 B8 B9 -101.2(3) . .
Co1 B2 B8 B9 -69.9(3) . .
B1 B2 B8 B4 62.4(3) . .
B7 B2 B8 B4 100.6(3) . .
B3 B2 B8 B4 -37.5(2) . .
Co1 B2 B8 B4 -6.1(3) . .
B1 B2 B8 B3 99.8(3) . .
B7 B2 B8 B3 138.0(3) . .
Co1 B2 B8 B3 31.3(2) . .
B1 B7 B8 B2 38.7(2) . .
B6 B7 B8 B2 101.8(3) . .
B9 B7 B8 B2 139.5(3) . .
B1 B7 B8 B9 -100.7(3) . .
B6 B7 B8 B9 -37.7(2) . .
B2 B7 B8 B9 -139.5(3) . .
B1 B7 B8 B4 -63.2(3) . .
B6 B7 B8 B4 -0.1(3) . .
B9 B7 B8 B4 37.6(2) . .
B2 B7 B8 B4 -101.9(3) . .
B1 B7 B8 B3 0.6(3) . .
B6 B7 B8 B3 63.7(3) . .
B9 B7 B8 B3 101.3(3) . .
B2 B7 B8 B3 -38.1(2) . .
C1 B4 B8 B2 -1.6(3) . .
B5 B4 B8 B2 -64.2(3) . .
B9 B4 B8 B2 -102.0(3) . .
B3 B4 B8 B2 37.7(2) . .
C1 B4 B8 B7 62.6(3) . .
B5 B4 B8 B7 0.0(3) . .
B9 B4 B8 B7 -37.8(2) . .
B3 B4 B8 B7 101.9(3) . .
C1 B4 B8 B9 100.4(3) . .
B5 B4 B8 B9 37.8(2) . .
B3 B4 B8 B9 139.7(3) . .
C1 B4 B8 B3 -39.3(2) . .
B5 B4 B8 B3 -102.0(3) . .
B9 B4 B8 B3 -139.7(3) . .
C1 B3 B8 B2 -99.6(3) . .
B4 B3 B8 B2 -138.4(3) . .
Co1 B3 B8 B2 -31.6(2) . .
C1 B3 B8 B7 -61.6(3) . .
B4 B3 B8 B7 -100.4(3) . .
B2 B3 B8 B7 38.0(2) . .
Co1 B3 B8 B7 6.5(3) . .
C1 B3 B8 B9 2.6(3) . .
B4 B3 B8 B9 -36.2(2) . .
B2 B3 B8 B9 102.2(3) . .
Co1 B3 B8 B9 70.6(3) . .
C1 B3 B8 B4 38.8(2) . .
B2 B3 B8 B4 138.4(3) . .
Co1 B3 B8 B4 106.9(3) . .
C6 C5 B9 B5 8(17) . .
C6 C5 B9 B6 80(17) . .
C6 C5 B9 B4 -62(17) . .
C6 C5 B9 B8 -135(17) . .
C6 C5 B9 B7 152(17) . .
C2 B5 B9 C5 151.4(3) . .
C1 B5 B9 C5 -148.7(3) . .
B6 B5 B9 C5 111.8(3) . .
B4 B5 B9 C5 -110.4(4) . .
C2 B5 B9 B6 39.6(2) . .
C1 B5 B9 B6 99.5(3) . .
B4 B5 B9 B6 137.8(3) . .
C2 B5 B9 B4 -98.2(3) . .
C1 B5 B9 B4 -38.3(2) . .
B6 B5 B9 B4 -137.8(3) . .
C2 B5 B9 B8 -60.3(3) . .
C1 B5 B9 B8 -0.3(3) . .
B6 B5 B9 B8 -99.9(3) . .
B4 B5 B9 B8 37.9(2) . .
C2 B5 B9 B7 2.6(3) . .
C1 B5 B9 B7 62.5(3) . .
B6 B5 B9 B7 -37.0(2) . .
B4 B5 B9 B7 100.8(3) . .
C2 B6 B9 C5 -148.8(3) . .
B1 B6 B9 C5 150.7(3) . .
B5 B6 B9 C5 -109.1(3) . .
B7 B6 B9 C5 112.7(3) . .
C2 B6 B9 B5 -39.7(2) . .
B1 B6 B9 B5 -100.2(3) . .
B7 B6 B9 B5 -138.2(3) . .
C2 B6 B9 B4 -2.3(3) . .
B1 B6 B9 B4 -62.8(3) . .
B5 B6 B9 B4 37.4(2) . .
B7 B6 B9 B4 -100.8(3) . .
C2 B6 B9 B8 61.0(3) . .
B1 B6 B9 B8 0.5(3) . .
B5 B6 B9 B8 100.7(3) . .
B7 B6 B9 B8 -37.5(2) . .
C2 B6 B9 B7 98.5(3) . .
B1 B6 B9 B7 38.0(2) . .
B5 B6 B9 B7 138.2(3) . .
C1 B4 B9 C5 148.4(3) . .
B5 B4 B9 C5 109.6(3) . .
B8 B4 B9 C5 -112.8(3) . .
B3 B4 B9 C5 -149.1(3) . .
C1 B4 B9 B5 38.8(2) . .
B8 B4 B9 B5 137.5(3) . .
B3 B4 B9 B5 101.3(3) . .
C1 B4 B9 B6 1.5(3) . .
B5 B4 B9 B6 -37.3(2) . .
B8 B4 B9 B6 100.2(3) . .
B3 B4 B9 B6 64.0(3) . .
C1 B4 B9 B8 -98.7(3) . .
B5 B4 B9 B8 -137.5(3) . .
B3 B4 B9 B8 -36.2(2) . .
C1 B4 B9 B7 -61.3(3) . .
B5 B4 B9 B7 -100.1(3) . .
B8 B4 B9 B7 37.4(2) . .
B3 B4 B9 B7 1.2(3) . .
B2 B8 B9 C5 -149.3(3) . .
B7 B8 B9 C5 -112.4(4) . .
B4 B8 B9 C5 109.7(4) . .
B3 B8 B9 C5 146.0(3) . .
B2 B8 B9 B5 63.3(3) . .
B7 B8 B9 B5 100.2(3) . .
B4 B8 B9 B5 -37.7(2) . .
B3 B8 B9 B5 -1.4(3) . .
B2 B8 B9 B6 0.6(3) . .
B7 B8 B9 B6 37.5(2) . .
B4 B8 B9 B6 -100.5(3) . .
B3 B8 B9 B6 -64.1(3) . .
B2 B8 B9 B4 101.0(3) . .
B7 B8 B9 B4 137.9(3) . .
B3 B8 B9 B4 36.3(2) . .
B2 B8 B9 B7 -36.9(2) . .
B4 B8 B9 B7 -137.9(3) . .
B3 B8 B9 B7 -101.6(3) . .
B1 B7 B9 C5 -149.3(3) . .
B6 B7 B9 C5 -110.7(4) . .
B8 B7 B9 C5 111.7(4) . .
B2 B7 B9 C5 147.9(3) . .
B1 B7 B9 B5 -1.6(3) . .
B6 B7 B9 B5 37.0(2) . .
B8 B7 B9 B5 -100.6(3) . .
B2 B7 B9 B5 -64.4(3) . .
B1 B7 B9 B6 -38.7(2) . .
B8 B7 B9 B6 -137.6(3) . .
B2 B7 B9 B6 -101.4(3) . .
B1 B7 B9 B4 61.4(3) . .
B6 B7 B9 B4 100.0(3) . .
B8 B7 B9 B4 -37.6(2) . .
B2 B7 B9 B4 -1.4(3) . .
B1 B7 B9 B8 99.0(3) . .
B6 B7 B9 B8 137.6(3) . .
B2 B7 B9 B8 36.2(2) . .
C3 C4 B10 B11 -0.5(4) . .
B14 C4 B10 B11 103.7(3) . .
B13 C4 B10 B11 65.5(4) . .
Co1 C4 B10 B11 -51.7(2) . .
C3 C4 B10 B14 -104.2(3) . .
B13 C4 B10 B14 -38.2(3) . .
Co1 C4 B10 B14 -155.3(2) . .
C3 C4 B10 B15 -65.6(3) . .
B14 C4 B10 B15 38.6(3) . .
B13 C4 B10 B15 0.4(4) . .
Co1 C4 B10 B15 -116.8(2) . .
C3 C4 B10 Co1 51.2(2) . .
B14 C4 B10 Co1 155.3(2) . .
B13 C4 B10 Co1 117.2(3) . .
C2 Co1 B10 C4 96.7(2) . .
C1 Co1 B10 C4 145.0(2) . .
C3 Co1 B10 C4 -37.9(2) . .
B1 Co1 B10 C4 56.7(3) . .
B11 Co1 B10 C4 -125.3(3) . .
B3 Co1 B10 C4 -175.2(2) . .
B12 Co1 B10 C4 -87.7(2) . .
B2 Co1 B10 C4 1(2) . .
C2 Co1 B10 B11 -138.0(2) . .
C4 Co1 B10 B11 125.3(3) . .
C1 Co1 B10 B11 -89.7(2) . .
C3 Co1 B10 B11 87.4(2) . .
B1 Co1 B10 B11 -178.0(2) . .
B3 Co1 B10 B11 -49.9(3) . .
B12 Co1 B10 B11 37.6(2) . .
B2 Co1 B10 B11 126.4(19) . .
C2 Co1 B10 B14 121.8(3) . .
C4 Co1 B10 B14 25.1(3) . .
C1 Co1 B10 B14 170.0(3) . .
C3 Co1 B10 B14 -12.9(3) . .
B1 Co1 B10 B14 81.7(3) . .
B11 Co1 B10 B14 -100.3(3) . .
B3 Co1 B10 B14 -150.1(2) . .
B12 Co1 B10 B14 -62.7(3) . .
B2 Co1 B10 B14 26(2) . .
C2 Co1 B10 B15 -165.0(3) . .
C4 Co1 B10 B15 98.3(3) . .
C1 Co1 B10 B15 -116.7(3) . .
C3 Co1 B10 B15 60.4(3) . .
B1 Co1 B10 B15 155.0(2) . .
B11 Co1 B10 B15 -27.0(3) . .
B3 Co1 B10 B15 -76.9(3) . .
B12 Co1 B10 B15 10.6(3) . .
B2 Co1 B10 B15 99.4(19) . .
C4 B10 B11 B16 -64.2(3) . .
B14 B10 B11 B16 0.3(4) . .
B15 B10 B11 B16 38.4(3) . .
Co1 B10 B11 B16 -115.5(3) . .
C4 B10 B11 B15 -102.6(3) . .
B14 B10 B11 B15 -38.1(3) . .
Co1 B10 B11 B15 -153.9(2) . .
C4 B10 B11 B12 1.4(4) . .
B14 B10 B11 B12 66.0(3) . .
B15 B10 B11 B12 104.0(3) . .
Co1 B10 B11 B12 -49.8(2) . .
C4 B10 B11 Co1 51.3(2) . .
B14 B10 B11 Co1 115.8(3) . .
B15 B10 B11 Co1 153.9(2) . .
C2 Co1 B11 B10 58.7(3) . .
C4 Co1 B11 B10 -37.8(2) . .
C1 Co1 B11 B10 96.0(2) . .
C3 Co1 B11 B10 -87.2(2) . .
B1 Co1 B11 B10 26(3) . .
B3 Co1 B11 B10 146.0(2) . .
B12 Co1 B11 B10 -127.5(3) . .
B2 Co1 B11 B10 -175.42(19) . .
C2 Co1 B11 B16 156.7(2) . .
C4 Co1 B11 B16 60.2(3) . .
C1 Co1 B11 B16 -166.0(3) . .
C3 Co1 B11 B16 10.8(3) . .
B10 Co1 B11 B16 98.0(3) . .
B1 Co1 B11 B16 124(3) . .
B3 Co1 B11 B16 -116.0(3) . .
B12 Co1 B11 B16 -29.5(3) . .
B2 Co1 B11 B16 -77.4(3) . .
C2 Co1 B11 B15 85.0(3) . .
C4 Co1 B11 B15 -11.6(3) . .
C1 Co1 B11 B15 122.3(3) . .
C3 Co1 B11 B15 -60.9(3) . .
B10 Co1 B11 B15 26.3(2) . .
B1 Co1 B11 B15 53(3) . .
B3 Co1 B11 B15 172.3(3) . .
B12 Co1 B11 B15 -101.2(3) . .
B2 Co1 B11 B15 -149.1(2) . .
C2 Co1 B11 B12 -173.82(19) . .
C4 Co1 B11 B12 89.7(2) . .
C1 Co1 B11 B12 -136.5(2) . .
C3 Co1 B11 B12 40.3(2) . .
B10 Co1 B11 B12 127.5(3) . .
B1 Co1 B11 B12 154(3) . .
B3 Co1 B11 B12 -86.5(2) . .
B2 Co1 B11 B12 -47.9(3) . .
C4 C3 B12 B11 1.4(3) . .
B17 C3 B12 B11 -99.3(3) . .
B13 C3 B12 B11 -63.3(3) . .
Co1 C3 B12 B11 51.9(2) . .
C4 C3 B12 B17 100.7(3) . .
B13 C3 B12 B17 36.0(3) . .
Co1 C3 B12 B17 151.2(2) . .
C4 C3 B12 B16 61.9(3) . .
B17 C3 B12 B16 -38.8(3) . .
B13 C3 B12 B16 -2.8(4) . .
Co1 C3 B12 B16 112.4(2) . .
C4 C3 B12 Co1 -50.5(2) . .
B17 C3 B12 Co1 -151.2(2) . .
B13 C3 B12 Co1 -115.2(3) . .
B10 B11 B12 C3 -1.7(3) . .
B16 B11 B12 C3 99.6(3) . .
B15 B11 B12 C3 63.0(3) . .
Co1 B11 B12 C3 -51.5(2) . .
B10 B11 B12 B17 -63.0(3) . .
B16 B11 B12 B17 38.3(3) . .
B15 B11 B12 B17 1.7(4) . .
Co1 B11 B12 B17 -112.8(3) . .
B10 B11 B12 B16 -101.3(3) . .
B15 B11 B12 B16 -36.6(3) . .
Co1 B11 B12 B16 -151.1(3) . .
B10 B11 B12 Co1 49.8(2) . .
B16 B11 B12 Co1 151.1(3) . .
B15 B11 B12 Co1 114.5(3) . .
C2 Co1 B12 C3 -158.5(16) . .
C4 Co1 B12 C3 37.2(2) . .
C1 Co1 B12 C3 -177.83(19) . .
B10 Co1 B12 C3 85.7(2) . .
B1 Co1 B12 C3 -55.6(3) . .
B11 Co1 B12 C3 122.3(3) . .
B3 Co1 B12 C3 -141.0(2) . .
B2 Co1 B12 C3 -90.2(2) . .
C2 Co1 B12 B11 79.2(17) . .
C4 Co1 B12 B11 -85.1(2) . .
C1 Co1 B12 B11 59.9(3) . .
C3 Co1 B12 B11 -122.3(3) . .
B10 Co1 B12 B11 -36.6(2) . .
B1 Co1 B12 B11 -177.9(2) . .
B3 Co1 B12 B11 96.7(2) . .
B2 Co1 B12 B11 147.5(2) . .
C2 Co1 B12 B17 173.9(15) . .
C4 Co1 B12 B17 9.7(3) . .
C1 Co1 B12 B17 154.6(2) . .
C3 Co1 B12 B17 -27.6(2) . .
B10 Co1 B12 B17 58.1(3) . .
B1 Co1 B12 B17 -83.1(3) . .
B11 Co1 B12 B17 94.7(3) . .
B3 Co1 B12 B17 -168.6(3) . .
B2 Co1 B12 B17 -117.8(3) . .
C2 Co1 B12 B16 106.6(16) . .
C4 Co1 B12 B16 -57.7(3) . .
C1 Co1 B12 B16 87.2(3) . .
C3 Co1 B12 B16 -94.9(3) . .
B10 Co1 B12 B16 -9.2(3) . .
B1 Co1 B12 B16 -150.5(2) . .
B11 Co1 B12 B16 27.4(2) . .
B3 Co1 B12 B16 124.1(3) . .
B2 Co1 B12 B16 174.9(3) . .
B10 C4 B13 C3 -100.9(3) . .
B14 C4 B13 C3 -138.8(3) . .
Co1 C4 B13 C3 -26.3(3) . .
B10 C4 B13 B18 -1.4(4) . .
C3 C4 B13 B18 99.5(3) . .
B14 C4 B13 B18 -39.3(3) . .
Co1 C4 B13 B18 73.2(3) . .
B10 C4 B13 B14 38.0(3) . .
C3 C4 B13 B14 138.8(3) . .
Co1 C4 B13 B14 112.5(3) . .
B10 C4 B13 B17 -63.6(4) . .
C3 C4 B13 B17 37.2(3) . .
B14 C4 B13 B17 -101.6(3) . .
Co1 C4 B13 B17 10.9(4) . .
B17 C3 B13 C4 136.8(3) . .
B12 C3 B13 C4 100.7(3) . .
Co1 C3 B13 C4 25.9(3) . .
C4 C3 B13 B18 -98.7(3) . .
B17 C3 B13 B18 38.0(3) . .
B12 C3 B13 B18 1.9(4) . .
Co1 C3 B13 B18 -72.9(4) . .
C4 C3 B13 B14 -35.9(3) . .
B17 C3 B13 B14 100.8(3) . .
B12 C3 B13 B14 64.7(4) . .
Co1 C3 B13 B14 -10.1(4) . .
C4 C3 B13 B17 -136.8(3) . .
B12 C3 B13 B17 -36.1(3) . .
Co1 C3 B13 B17 -110.9(3) . .
C3 C4 B14 B10 100.6(3) . .
B13 C4 B14 B10 139.0(3) . .
Co1 C4 B14 B10 27.0(3) . .
B10 C4 B14 B15 -36.8(3) . .
C3 C4 B14 B15 63.8(3) . .
B13 C4 B14 B15 102.2(3) . .
Co1 C4 B14 B15 -9.9(4) . .
B10 C4 B14 B13 -139.0(3) . .
C3 C4 B14 B13 -38.4(3) . .
Co1 C4 B14 B13 -112.0(3) . .
B10 C4 B14 B18 -99.7(3) . .
C3 C4 B14 B18 0.9(4) . .
B13 C4 B14 B18 39.3(3) . .
Co1 C4 B14 B18 -72.8(3) . .
B11 B10 B14 C4 -99.9(3) . .
B15 B10 B14 C4 -137.9(3) . .
Co1 B10 B14 C4 -26.2(3) . .
C4 B10 B14 B15 137.9(3) . .
B11 B10 B14 B15 38.0(3) . .
Co1 B10 B14 B15 111.7(3) . .
C4 B10 B14 B13 36.0(3) . .
B11 B10 B14 B13 -63.8(3) . .
B15 B10 B14 B13 -101.9(3) . .
Co1 B10 B14 B13 9.8(4) . .
C4 B10 B14 B18 98.8(3) . .
B11 B10 B14 B18 -1.1(4) . .
B15 B10 B14 B18 -39.1(2) . .
Co1 B10 B14 B18 72.5(3) . .
C3 B13 B14 C4 35.6(3) . .
B18 B13 B14 C4 135.2(3) . .
B17 B13 B14 C4 97.1(3) . .
C4 B13 B14 B10 -35.5(3) . .
C3 B13 B14 B10 0.1(4) . .
B18 B13 B14 B10 99.7(3) . .
B17 B13 B14 B10 61.6(3) . .
C4 B13 B14 B15 -98.0(3) . .
C3 B13 B14 B15 -62.3(3) . .
B18 B13 B14 B15 37.3(3) . .
B17 B13 B14 B15 -0.9(3) . .
C4 B13 B14 B18 -135.2(3) . .
C3 B13 B14 B18 -99.6(3) . .
B17 B13 B14 B18 -38.1(3) . .
C4 B10 B15 B11 100.5(3) . .
B14 B10 B15 B11 138.8(3) . .
Co1 B10 B15 B11 28.2(3) . .
C4 B10 B15 B16 63.7(3) . .
B11 B10 B15 B16 -36.9(3) . .
B14 B10 B15 B16 101.9(3) . .
Co1 B10 B15 B16 -8.7(4) . .
C4 B10 B15 B14 -38.2(3) . .
B11 B10 B15 B14 -138.8(3) . .
Co1 B10 B15 B14 -110.5(3) . .
C4 B10 B15 B18 0.8(4) . .
B11 B10 B15 B18 -99.8(3) . .
B14 B10 B15 B18 39.0(3) . .
Co1 B10 B15 B18 -71.6(3) . .
B16 B11 B15 B10 -137.6(3) . .
B12 B11 B15 B10 -100.7(3) . .
Co1 B11 B15 B10 -27.6(2) . .
B10 B11 B15 B16 137.6(3) . .
B12 B11 B15 B16 36.9(3) . .
Co1 B11 B15 B16 110.0(3) . .
B10 B11 B15 B14 36.2(3) . .
B16 B11 B15 B14 -101.4(3) . .
B12 B11 B15 B14 -64.5(3) . .
Co1 B11 B15 B14 8.6(4) . .
B10 B11 B15 B18 99.1(3) . .
B16 B11 B15 B18 -38.5(3) . .
B12 B11 B15 B18 -1.6(4) . .
Co1 B11 B15 B18 71.5(3) . .
C4 B14 B15 B10 36.3(2) . .
B13 B14 B15 B10 98.6(3) . .
B18 B14 B15 B10 135.7(3) . .
C4 B14 B15 B11 0.5(3) . .
B10 B14 B15 B11 -35.8(2) . .
B13 B14 B15 B11 62.8(3) . .
B18 B14 B15 B11 99.9(3) . .
C4 B14 B15 B16 -61.6(3) . .
B10 B14 B15 B16 -97.9(3) . .
B13 B14 B15 B16 0.7(3) . .
B18 B14 B15 B16 37.8(3) . .
C4 B14 B15 B18 -99.4(3) . .
B10 B14 B15 B18 -135.7(3) . .
B13 B14 B15 B18 -37.1(2) . .
B10 B11 B16 B15 -38.2(3) . .
B12 B11 B16 B15 -140.5(3) . .
Co1 B11 B16 B15 -109.9(3) . .
B10 B11 B16 B17 63.6(3) . .
B15 B11 B16 B17 101.8(3) . .
B12 B11 B16 B17 -38.7(3) . .
Co1 B11 B16 B17 -8.2(4) . .
B10 B11 B16 B18 0.6(4) . .
B15 B11 B16 B18 38.8(3) . .
B12 B11 B16 B18 -101.7(3) . .
Co1 B11 B16 B18 -71.2(3) . .
B10 B11 B16 B12 102.3(3) . .
B15 B11 B16 B12 140.5(3) . .
Co1 B11 B16 B12 30.6(3) . .
B10 B15 B16 B11 36.6(3) . .
B14 B15 B16 B11 98.8(3) . .
B18 B15 B16 B11 136.5(3) . .
B10 B15 B16 B17 -62.5(3) . .
B11 B15 B16 B17 -99.1(3) . .
B14 B15 B16 B17 -0.3(4) . .
B18 B15 B16 B17 37.5(3) . .
B10 B15 B16 B18 -99.9(3) . .
B11 B15 B16 B18 -136.5(3) . .
B14 B15 B16 B18 -37.7(2) . .
B10 B15 B16 B12 0.9(4) . .
B11 B15 B16 B12 -35.7(3) . .
B14 B15 B16 B12 63.1(3) . .
B18 B15 B16 B12 100.9(3) . .
C3 B12 B16 B11 -97.4(3) . .
B17 B12 B16 B11 -136.0(3) . .
Co1 B12 B16 B11 -29.2(3) . .
C3 B12 B16 B15 -61.6(3) . .
B11 B12 B16 B15 35.8(3) . .
B17 B12 B16 B15 -100.2(3) . .
Co1 B12 B16 B15 6.6(4) . .
C3 B12 B16 B17 38.6(3) . .
B11 B12 B16 B17 136.0(3) . .
Co1 B12 B16 B17 106.8(3) . .
C3 B12 B16 B18 2.5(3) . .
B11 B12 B16 B18 99.9(3) . .
B17 B12 B16 B18 -36.1(3) . .
Co1 B12 B16 B18 70.7(3) . .
C4 C3 B17 B16 -63.1(4) . .
B12 C3 B17 B16 39.8(3) . .
B13 C3 B17 B16 -101.8(3) . .
Co1 C3 B17 B16 8.8(4) . .
C4 C3 B17 B18 0.4(4) . .
B12 C3 B17 B18 103.2(3) . .
B13 C3 B17 B18 -38.3(3) . .
Co1 C3 B17 B18 72.2(4) . .
C4 C3 B17 B12 -102.8(3) . .
B13 C3 B17 B12 -141.5(3) . .
Co1 C3 B17 B12 -31.0(3) . .
C4 C3 B17 B13 38.7(3) . .
B12 C3 B17 B13 141.5(3) . .
Co1 C3 B17 B13 110.5(3) . .
B11 B16 B17 C3 -0.2(4) . .
B15 B16 B17 C3 63.1(3) . .
B18 B16 B17 C3 100.7(3) . .
B12 B16 B17 C3 -39.1(3) . .
B11 B16 B17 B18 -100.9(3) . .
B15 B16 B17 B18 -37.6(3) . .
B12 B16 B17 B18 -139.8(3) . .
B11 B16 B17 B12 38.9(3) . .
B15 B16 B17 B12 102.2(3) . .
B18 B16 B17 B12 139.8(3) . .
B11 B16 B17 B13 -63.6(3) . .
B15 B16 B17 B13 -0.3(4) . .
B18 B16 B17 B13 37.3(3) . .
B12 B16 B17 B13 -102.5(3) . .
B11 B12 B17 C3 97.7(3) . .
B16 B12 B17 C3 135.5(3) . .
Co1 B12 B17 C3 29.0(2) . .
C3 B12 B17 B16 -135.5(3) . .
B11 B12 B17 B16 -37.8(3) . .
Co1 B12 B17 B16 -106.5(3) . .
C3 B12 B17 B18 -98.9(3) . .
B11 B12 B17 B18 -1.2(4) . .
B16 B12 B17 B18 36.6(3) . .
Co1 B12 B17 B18 -69.9(3) . .
C3 B12 B17 B13 -34.9(3) . .
B11 B12 B17 B13 62.9(3) . .
B16 B12 B17 B13 100.6(3) . .
Co1 B12 B17 B13 -5.9(4) . .
C4 B13 B17 C3 -37.0(3) . .
B18 B13 B17 C3 -136.8(3) . .
B14 B13 B17 C3 -98.6(3) . .
C4 B13 B17 B16 62.3(3) . .
C3 B13 B17 B16 99.3(3) . .
B18 B13 B17 B16 -37.5(3) . .
B14 B13 B17 B16 0.7(4) . .
C4 B13 B17 B18 99.8(3) . .
C3 B13 B17 B18 136.8(3) . .
B14 B13 B17 B18 38.2(3) . .
C4 B13 B17 B12 -2.5(4) . .
C3 B13 B17 B12 34.6(3) . .
B18 B13 B17 B12 -102.2(3) . .
B14 B13 B17 B12 -64.0(3) . .
C16 C15 B18 B17 -112(26) . .
C16 C15 B18 B13 -39(26) . .
C16 C15 B18 B14 32(26) . .
C16 C15 B18 B16 175(100) . .
C16 C15 B18 B15 103(26) . .
C3 B17 B18 C15 148.4(3) . .
B16 B17 B18 C15 -111.7(4) . .
B12 B17 B18 C15 -148.6(3) . .
B13 B17 B18 C15 110.0(4) . .
C3 B17 B18 B13 38.4(3) . .
B16 B17 B18 B13 138.3(3) . .
B12 B17 B18 B13 101.4(3) . .
C3 B17 B18 B14 0.2(4) . .
B16 B17 B18 B14 100.0(3) . .
B12 B17 B18 B14 63.2(4) . .
B13 B17 B18 B14 -38.2(3) . .
C3 B17 B18 B16 -99.8(3) . .
B12 B17 B18 B16 -36.8(3) . .
B13 B17 B18 B16 -138.3(3) . .
C3 B17 B18 B15 -62.8(4) . .
B16 B17 B18 B15 37.1(3) . .
B12 B17 B18 B15 0.2(4) . .
B13 B17 B18 B15 -101.2(3) . .
C4 B13 B18 C15 148.4(3) . .
C3 B13 B18 C15 -150.8(3) . .
B14 B13 B18 C15 109.6(4) . .
B17 B13 B18 C15 -113.4(4) . .
C4 B13 B18 B17 -98.3(3) . .
C3 B13 B18 B17 -37.4(3) . .
B14 B13 B18 B17 -137.0(3) . .
C4 B13 B18 B14 38.8(3) . .
C3 B13 B18 B14 99.6(3) . .
B17 B13 B18 B14 137.0(3) . .
C4 B13 B18 B16 -61.1(3) . .
C3 B13 B18 B16 -0.3(4) . .
B14 B13 B18 B16 -99.9(3) . .
B17 B13 B18 B16 37.2(3) . .
C4 B13 B18 B15 1.8(4) . .
C3 B13 B18 B15 62.6(3) . .
B14 B13 B18 B15 -37.0(3) . .
B17 B13 B18 B15 100.0(3) . .
C4 B14 B18 C15 -150.0(3) . .
B10 B14 B18 C15 149.2(3) . .
B15 B14 B18 C15 110.4(3) . .
B13 B14 B18 C15 -111.0(4) . .
C4 B14 B18 B17 -0.7(4) . .
B10 B14 B18 B17 -61.5(3) . .
B15 B14 B18 B17 -100.2(3) . .
B13 B14 B18 B17 38.3(3) . .
C4 B14 B18 B13 -39.0(3) . .
B10 B14 B18 B13 -99.8(3) . .
B15 B14 B18 B13 -138.5(3) . .
C4 B14 B18 B16 62.2(3) . .
B10 B14 B18 B16 1.4(3) . .
B15 B14 B18 B16 -37.3(2) . .
B13 B14 B18 B16 101.2(3) . .
C4 B14 B18 B15 99.5(3) . .
B10 B14 B18 B15 38.7(2) . .
B13 B14 B18 B15 138.5(3) . .
B11 B16 B18 C15 -148.0(3) . .
B15 B16 B18 C15 -109.3(4) . .
B17 B16 B18 C15 112.6(4) . .
B12 B16 B18 C15 148.6(3) . .
B11 B16 B18 B17 99.4(3) . .
B15 B16 B18 B17 138.1(3) . .
B12 B16 B18 B17 36.0(3) . .
B11 B16 B18 B13 62.0(3) . .
B15 B16 B18 B13 100.7(3) . .
B17 B16 B18 B13 -37.4(3) . .
B12 B16 B18 B13 -1.4(4) . .
B11 B16 B18 B14 -1.3(4) . .
B15 B16 B18 B14 37.4(3) . .
B17 B16 B18 B14 -100.6(3) . .
B12 B16 B18 B14 -64.6(3) . .
B11 B16 B18 B15 -38.7(3) . .
B17 B16 B18 B15 -138.1(3) . .
B12 B16 B18 B15 -102.1(3) . .
B10 B15 B18 C15 -148.3(3) . .
B11 B15 B18 C15 150.5(3) . .
B16 B15 B18 C15 112.6(4) . .
B14 B15 B18 C15 -109.7(4) . .
B10 B15 B18 B17 61.9(3) . .
B11 B15 B18 B17 0.8(4) . .
B16 B15 B18 B17 -37.2(3) . .
B14 B15 B18 B17 100.6(3) . .
B10 B15 B18 B13 -1.6(4) . .
B11 B15 B18 B13 -62.7(3) . .
B16 B15 B18 B13 -100.7(3) . .
B14 B15 B18 B13 37.1(3) . .
B10 B15 B18 B14 -38.7(3) . .
B11 B15 B18 B14 -99.8(3) . .
B16 B15 B18 B14 -137.8(3) . .
B10 B15 B18 B16 99.1(3) . .
B11 B15 B18 B16 38.0(2) . .
B14 B15 B18 B16 137.8(3) . .
